data_7244253
loop_
_publ_author_name
'Cui, Dongxu'
'Zhao, Hong-Lei'
'Kou, Jun-Ning'
'Sun, Chun-Yi'
'Wang, Xinlong'
'Su, Zhong-Min'

_publ_section_title
;
 Synthesis and multifunctional sensing of axially chiral tetranuclear
 europium clusters
;
_journal_name_full CrystEngComm
_journal_paper_doi 10.1039/D1CE01554K
_journal_year 2022
_chemical_formula_moiety 'C174 H131 Cl2 Eu4 O44 P8, 2(Cl), 3[CH3CH2OH]'
_chemical_formula_sum 'C176 H158 Cl4 Eu4 O51 P8'
_chemical_formula_weight 4086.41
_space_group_crystal_system triclinic
_space_group_IT_number 1
_space_group_name_Hall 'P 1'
_space_group_name_H-M_alt 'P 1'
_atom_sites_solution_hydrogens geom
_audit_creation_date 2021-12-14
_audit_creation_method
;
Olex2 1.5-beta
(compiled 2021.12.09 svn.r5202d8cf for OlexSys, GUI svn.r6439)
;
_audit_update_record
;
2021-12-30 deposited with the CCDC.	2022-01-18 downloaded from the CCDC.
;
_cell_angle_alpha 108.665(3)
_cell_angle_beta 107.697(3)
_cell_angle_gamma 97.375(3)
_cell_formula_units_Z 1
_cell_length_a 13.7311(9)
_cell_length_b 18.3631(12)
_cell_length_c 20.1893(13)
_cell_measurement_reflns_used 9838
_cell_measurement_temperature 293(2)
_cell_measurement_theta_max 57.000
_cell_measurement_theta_min 1.953
_cell_volume 4448.8(5)
_computing_cell_refinement 'SAINT+ Ver. 2016.5-0 (Bruker-AXS, 2016)'
_computing_data_collection 'APEX3 Ver. 2016.5-0 (Bruker-AXS, 2016)'
_computing_data_reduction 'SAINT+ Ver. 2016.5-0 (Bruker-AXS, 2016)'
_computing_molecular_graphics 'OLEX2 (Dolomanov et al., 2009)'
_computing_publication_material 'OLEX2 (Dolomanov et al., 2009)'
_computing_structure_refinement 'XL (Sheldrick, 2015b)'
_computing_structure_solution 'XT (Sheldrick, 2015a)'
_diffrn_ambient_temperature 293.02
_diffrn_detector 'charge-coupled device (CCD) area detector'
_diffrn_detector_area_resol_mean 7.9
_diffrn_detector_type 'Bruker D8 VENTURE'
_diffrn_measured_fraction_theta_full 0.973
_diffrn_measured_fraction_theta_max 0.973
_diffrn_measurement_device 'three-circle diffractometer'
_diffrn_measurement_device_type 'Bruker D8 VENTURE'
_diffrn_measurement_method '0.60\ % \ w and 0.6\ % \ f scans'
_diffrn_radiation_collimation '0.5 mm double- pinhole'
_diffrn_radiation_detector 'Bruker D8 VENTURE'
_diffrn_radiation_monochromator 'equatorially mounted graphite'
_diffrn_radiation_probe x-ray
_diffrn_radiation_type 'Cu K\a'
_diffrn_radiation_wavelength 1.54178
_diffrn_radiation_xray_symbol K-L~3~
_diffrn_reflns_av_R_equivalents 0.0834
_diffrn_reflns_av_unetI/netI 0.0871
_diffrn_reflns_Laue_measured_fraction_full 0.973
_diffrn_reflns_Laue_measured_fraction_max 0.973
_diffrn_reflns_limit_h_max 12
_diffrn_reflns_limit_h_min -12
_diffrn_reflns_limit_k_max 16
_diffrn_reflns_limit_k_min -16
_diffrn_reflns_limit_l_max 18
_diffrn_reflns_limit_l_min -18
_diffrn_reflns_number 63762
_diffrn_reflns_point_group_measured_fraction_full 0.973
_diffrn_reflns_point_group_measured_fraction_max 0.973
_diffrn_reflns_theta_full 44.972
_diffrn_reflns_theta_max 44.972
_diffrn_reflns_theta_min 2.483
_diffrn_source 'microfocus sealed X-ray tube'
_diffrn_source_current 1.0
_diffrn_source_power 0.05
_diffrn_source_type 'Incoatec I\ms'
_diffrn_source_voltage 50.0
_exptl_absorpt_coefficient_mu 11.856
_exptl_absorpt_correction_T_max 0.86
_exptl_absorpt_correction_T_min 0.84
_exptl_absorpt_correction_type multi-scan
_exptl_absorpt_process_details
;
SADABS-2016/2 (Krause et al., 2015) was used for absorption correction.
;
_exptl_crystal_colour colorless
_exptl_crystal_density_diffrn 1.525
_exptl_crystal_density_method 'not measured'
_exptl_crystal_description block
_exptl_crystal_F_000 2062
_exptl_crystal_size_max 0.24
_exptl_crystal_size_mid 0.22
_exptl_crystal_size_min 0.2
_refine_diff_density_max 1.886
_refine_diff_density_min -0.937
_refine_diff_density_rms 0.121
_refine_ls_abs_structure_details
;
 Refined as an inversion twin.
;
_refine_ls_abs_structure_Flack 0.171(11)
_refine_ls_extinction_method none
_refine_ls_goodness_of_fit_ref 1.013
_refine_ls_hydrogen_treatment constr
_refine_ls_matrix_type full
_refine_ls_number_parameters 2035
_refine_ls_number_reflns 13352
_refine_ls_number_restraints 6590
_refine_ls_restrained_S_all 0.833
_refine_ls_R_factor_all 0.1123
_refine_ls_R_factor_gt 0.0858
_refine_ls_shift/su_max 0.005
_refine_ls_shift/su_mean 0.000
_refine_ls_structure_factor_coef Fsqd
_refine_ls_weighting_details 'w=1/[\s^2^(Fo^2^)+(0.1047P)^2^+74.7861P] where P=(Fo^2^+2Fc^2^)/3'
_refine_ls_weighting_scheme calc
_refine_ls_wR_factor_gt 0.2019
_refine_ls_wR_factor_ref 0.2218
_reflns_Friedel_coverage 1.000
_reflns_Friedel_fraction_full 0.973
_reflns_Friedel_fraction_max 0.973
_reflns_number_gt 10565
_reflns_number_total 13352
_reflns_threshold_expression 'I > 2\s(I)'
_cod_data_source_file d1ce01554k2.cif
_cod_data_source_block s
_cod_database_code 7244253
_shelx_shelxl_version_number 2014/7
_shelx_space_group_comment
;
The symmetry employed for this shelxl refinement is uniquely defined
by the following loop, which should always be used as a source of
symmetry information in preference to the above space-group names.
They are only intended as comments.
;
_shelx_estimated_absorpt_t_max 0.54
_shelx_estimated_absorpt_t_min 0.21
_olex2_refinement_description
;
1. Twinned data refinement
 Scales: 0.829(11)
 0.171(11)
2. Fixed Uiso
 At 1.2 times of:
  All C(H) groups, All C(H,H) groups
 At 1.5 times of:
  All C(H,H,H) groups
3. Restrained distances
 O9-P3
 1.47 with sigma of 0.02
 Cl2-Eu3
 2.8 with sigma of 0.02
 Cl2-Eu4
 2.8 with sigma of 0.02
 C112-C111 = C113-C112 = C114-C113 = C115-C114 = C116-C115 = C117-C116 = C118-
 C117 = C119-C118 = C120-C119 = C120-C111 = C120-C115
 1.38 with sigma of 0.01
 C170-C169 = C164-C163 = C162-C161 = C168-C167 = C166-C165 = C174-C173 = C172-
 C171
 1.45 with sigma of 0.01
 P8-O30 = P3-O9
 1.55 with sigma of 0.01
 O40-C175
 1.4 with sigma of 0.01
 C175-C176
 1.45 with sigma of 0.01
 C168-C167 \\sim C166-C165 \\sim C172-C171 \\sim C174-C173 \\sim C170-C169
\\sim C162-C161 \\sim C164-
 C163
 with sigma of 0.02
 O34-C163 \\sim O33-C161 \\sim O36-C167 \\sim O35-C165 \\sim O39-C171 \\sim
O38-C173 \\sim O37-C169
 with sigma of 0.02
 C111-C101 \\sim C131-C121 \\sim C151-C145 \\sim C11-C1 \\sim C31-C21 \\sim
C72-C61 \\sim C51-C42 ~
 C91-C81
 with sigma of 0.02
4. Uiso/Uaniso restraints and constraints
C1 \\sim C2 \\sim C3 \\sim C4 \\sim C5 \\sim C6 \\sim C7 \\sim C8 \\sim C9
\\sim C10 \\sim C11 \\sim C12 \\sim C13 \\sim C14 \\sim C15 \\sim C16 \\sim C17
\\sim C18 \\sim C19 \\sim C20 \\sim C22 \\sim C21 \\sim C30 \\sim C25 \\sim C24
\\sim C23 \\sim C26 \\sim C27 \\sim C28 \\sim C29 \\sim C31 \\sim C32 \\sim C33
\\sim C34 \\sim C35 \\sim C36 \\sim C37 \\sim C38 \\sim C39 \\sim C40 \\sim C42
\\sim C43 \\sim C44 \\sim C45 \\sim C46 \\sim C47 \\sim C48 \\sim C49 \\sim C50
\\sim C41 \\sim C51 \\sim C52 \\sim C53 \\sim C54 \\sim C55 \\sim C56 \\sim C57
\\sim C58 \\sim C59 \\sim C60 \\sim C61 \\sim C62 \\sim C63 \\sim C64 \\sim C65
\\sim C66 \\sim C67 \\sim C68 \\sim C69 \\sim C70 \\sim C72 \\sim C73 \\sim C74
\\sim C75 \\sim C76 \\sim C77 \\sim C78 \\sim C79 \\sim C80 \\sim C71 \\sim C81
\\sim C82 \\sim C83 \\sim C84 \\sim C85 \\sim C90 \\sim C89 \\sim C88 \\sim C87
\\sim C86 \\sim C91 \\sim C92 \\sim C93 \\sim C94 \\sim C95 \\sim C96 \\sim C97
\\sim C98 \\sim C99 \\sim C100 \\sim C101 \\sim C102 \\sim C103 \\sim C104
\\sim C105 \\sim C106 \\sim C107 \\sim C108 \\sim C109 \\sim C110 \\sim C111
\\sim C112 \\sim C113 \\sim C114 \\sim C115 \\sim C116 \\sim C117 \\sim C118
\\sim C119 \\sim C120 \\sim C121 \\sim C122 \\sim C123 \\sim C124 \\sim C125
\\sim C126 \\sim C127 \\sim C128 \\sim C129 \\sim C130 \\sim C131 \\sim C132
\\sim C133 \\sim C134 \\sim C135 \\sim C136 \\sim C137 \\sim C138 \\sim C139
\\sim C140 \\sim C142 \\sim C143 \\sim C144 \\sim C145 \\sim C146 \\sim C147
\\sim C148 \\sim C149 \\sim C150 \\sim C141 \\sim C151 \\sim C152 \\sim C153
\\sim C154 \\sim C155 \\sim C156 \\sim C157 \\sim C158 \\sim C159 \\sim C160
\\sim C161 \\sim C162 \\sim C163 \\sim C164 \\sim C165 \\sim C166 \\sim C167
\\sim C168 \\sim C169 \\sim C170 \\sim C171 \\sim C172 \\sim C173 \\sim C174
\\sim C176 \\sim C175 \\sim O1 \\sim O1W \\sim O2 \\sim O2W \\sim O3 \\sim O3W
\\sim O4 \\sim O40 \\sim O5 \\sim O4W \\sim O6 \\sim O7 \\sim O8 \\sim O9 \\sim
O10 \\sim O11 \\sim O12 \\sim O13 \\sim O14 \\sim O15 \\sim O16 \\sim O17 \\sim
O18 \\sim O19 \\sim O20 \\sim O21 \\sim O22 \\sim O23 \\sim O24 \\sim O25 \\sim
O26 \\sim O27 \\sim O28 \\sim O29 \\sim O30 \\sim O31 \\sim O32 \\sim O33 \\sim
O34 \\sim O35 \\sim O36 \\sim O37 \\sim O38 \\sim O39: within 3.8A with sigma
of 0.01 and sigma for terminal atoms of 0.03 within 3.8A
Uanis(P3) \\sim Ueq, Uanis(Cl1) \\sim Ueq: with sigma of 0.005 and sigma for
terminal atoms of 0.02
Uanis(Cl2) \\sim Ueq: with sigma of 0.01 and sigma for terminal atoms of 0.02
Uanis(Cl3) \\sim Ueq: with sigma of 0.01 and sigma for terminal atoms of 0.005
Uanis(Cl1) \\sim Ueq, Uanis(P3) \\sim Ueq: with sigma of 0.01 and sigma for
terminal atoms of 0.002
5. Others
 Fixed Sof: Cl2(0.5) Cl2A(0.5)
6.a Secondary CH2 refined with riding coordinates:
 C161(H16A,H16B), C163(H16F,H16G), C165(H16K,H16L), C167(H16P,H16Q), C169(H16U,
 H16V), C171(H17D,H17E), C173(H17I,H17J), C175(H17Q,H17R)
6.b Aromatic/amide H refined with riding coordinates:
 C3(H3), C4(H4), C6(H6), C7(H7), C8(H8), C9(H9), C13(H13), C14(H14), C16(H16),
 C17(H17), C18(H18), C19(H19), C24(H24), C23(H23), C26(H26), C27(H27), C28(H28),
  C29(H29), C33(H33), C34(H34), C36(H36), C37(H37), C38(H38), C39(H39),
 C44(H44), C45(H45), C48(H48), C49(H49), C50(H50), C41(H41), C53(H53), C54(H54),
  C56(H56), C57(H57), C58(H58), C59(H59), C63(H63), C64(H64), C66(H66),
 C67(H67), C68(H68), C69(H69), C74(H74), C75(H75), C78(H78), C79(H79), C80(H80),
  C71(H71), C83(H83), C84(H84), C89(H89), C88(H88), C87(H87), C86(H86),
 C93(H93), C94(H94), C96(H96), C97(H97), C98(H98), C99(H99), C103(H103),
 C104(H104), C106(H106), C107(H107), C108(H108), C109(H109), C113(H113),
 C114(H114), C116(H116), C117(H117), C118(H118), C119(H119), C123(H123),
 C124(H124), C126(H126), C127(H127), C128(H128), C129(H129), C133(H133),
 C134(H134), C136(H136), C137(H137), C138(H138), C139(H139), C142(H142),
 C143(H143), C148(H148), C149(H149), C150(H150), C141(H141), C153(H153),
 C154(H154), C156(H156), C157(H157), C158(H158), C159(H159)
6.c Fitted hexagon refined as free rotating group:
 C22(C21,C30,C25,C24,C23)
6.d Naphthalene refined as free rotating group:
 C42(C43,C44,C45,C46,C47,C48,C49,C50,C41), C72(C73,C74,C75,C76,C77,C78,C79,C80,
 C71), C81(C82,C83,C84,C85,C90,C89,C88,C87,C86), C142(C143,C144,C145,C146,C147,
 C148,C149,C150,C141)
6.e Idealised Me refined as rotating group:
 C162(H16C,H16D,H16E), C164(H16H,H16I,H16J), C166(H16M,H16N,H16O), C168(H16R,
 H16S,H16T), C170(H17A,H17B,H17C), C172(H17F,H17G,H17H), C174(H17K,H17L,H17M),
 C176(H17N,H17O,H17P)
;
_smtbx_masks_void_probe_radius 1.2
_smtbx_masks_void_truncation_radius 1.2
_olex2_submission_special_instructions 'No special instructions were received'

loop_
_space_group_symop_operation_xyz
'x, y, z'

loop_
_atom_site_label
_atom_site_type_symbol
_atom_site_fract_x
_atom_site_fract_y
_atom_site_fract_z
_atom_site_U_iso_or_equiv
_atom_site_adp_type
_atom_site_occupancy
_atom_site_site_symmetry_order
_atom_site_calc_flag
_atom_site_refinement_flags_posn
_atom_site_refinement_flags_adp
_atom_site_refinement_flags_occupancy
_atom_site_disorder_assembly
_atom_site_disorder_group
Eu1 Eu 0.57227(16) 0.43430(14) 0.39875(12) 0.0426(7) Uani 1 1 d . . . . .
Eu2 Eu 0.19437(18) 0.44457(14) 0.38477(13) 0.0488(8) Uani 1 1 d . . . . .
Eu3 Eu 0.7272(2) 0.49205(15) 0.71827(14) 0.0596(9) Uani 1 1 d D . . . .
Eu4 Eu 0.3572(2) 0.53471(17) 0.71125(14) 0.0655(9) Uani 1 1 d D . . . .
Cl1 Cl 0.4208(19) 0.4578(14) 0.4589(13) 0.177(8) Uani 1 1 d . U . . .
Cl2 Cl 0.5163(16) 0.5143(16) 0.6460(12) 0.084(8) Uani 0.5 1 d D U P A 1
P1 P 0.5259(9) 0.4154(8) 0.7807(7) 0.065(4) Uani 1 1 d . . . . .
P2 P 0.6318(10) 0.6468(7) 0.8293(7) 0.073(4) Uani 1 1 d . . . . .
P3 P 0.7193(17) 0.5901(12) 0.5816(12) 0.137(7) Uani 1 1 d D U . . .
P4 P 0.2987(10) 0.6232(7) 0.5614(6) 0.060(3) Uani 1 1 d . . . . .
P5 P 0.3722(8) 0.5254(6) 0.3078(6) 0.049(3) Uani 1 1 d . . . . .
P6 P 0.3137(8) 0.3027(6) 0.2791(6) 0.045(3) Uani 1 1 d . . . . .
P7 P 0.6189(12) 0.3305(7) 0.5314(6) 0.070(4) Uani 1 1 d . . . . .
P8 P 0.2167(13) 0.3578(8) 0.5269(7) 0.086(5) Uani 1 1 d D . . . .
O1 O 0.491(2) 0.3238(18) 0.7659(16) 0.072(4) Uani 1 1 d . U . . .
O1W O 0.753(3) 0.414(2) 0.426(2) 0.102(9) Uani 1 1 d . U . . .
O2 O 0.559(2) 0.4584(18) 0.8686(16) 0.074(4) Uani 1 1 d . U . . .
O2W O 0.052(3) 0.470(2) 0.4366(19) 0.092(8) Uani 1 1 d . U . . .
O3 O 0.433(2) 0.4418(18) 0.7440(16) 0.080(4) Uani 1 1 d . U . . .
O3W O 0.882(3) 0.469(2) 0.681(2) 0.113(9) Uani 1 1 d . U . . .
O4 O 0.622(2) 0.4233(17) 0.7607(16) 0.079(4) Uani 1 1 d . U . . .
O40 O 0.895(3) 0.575(2) 0.8168(17) 0.105(6) Uani 1 1 d D U . . .
O5 O 0.678(2) 0.6769(18) 0.9184(16) 0.079(4) Uani 1 1 d . U . . .
O4W O 0.165(3) 0.530(2) 0.685(2) 0.122(11) Uani 1 1 d . U . . .
O6 O 0.658(2) 0.7272(18) 0.8156(16) 0.076(4) Uani 1 1 d . U . . .
O7 O 0.697(2) 0.5904(18) 0.8032(16) 0.082(4) Uani 1 1 d . U . . .
O8 O 0.512(2) 0.6180(18) 0.8002(16) 0.083(4) Uani 1 1 d . U . . .
O9 O 0.8182(19) 0.6164(18) 0.5631(16) 0.087(4) Uani 1 1 d D U . . .
O10 O 0.698(2) 0.6762(18) 0.6109(16) 0.077(4) Uani 1 1 d . U . . .
O11 O 0.644(2) 0.5363(18) 0.5104(16) 0.076(4) Uani 1 1 d . U . . .
O12 O 0.741(2) 0.5663(17) 0.6498(16) 0.079(4) Uani 1 1 d . U . . .
O13 O 0.388(2) 0.6891(17) 0.5693(15) 0.072(4) Uani 1 1 d . U . . .
O14 O 0.208(2) 0.6711(18) 0.5742(17) 0.075(4) Uani 1 1 d . U . . .
O15 O 0.260(2) 0.5625(17) 0.4867(16) 0.074(4) Uani 1 1 d . U . . .
O16 O 0.326(2) 0.5933(18) 0.6222(17) 0.082(4) Uani 1 1 d . U . . .
O17 O 0.412(2) 0.6218(17) 0.3398(16) 0.072(4) Uani 1 1 d . U . . .
O18 O 0.339(2) 0.5029(16) 0.2173(15) 0.068(4) Uani 1 1 d . U . . .
O19 O 0.276(2) 0.5009(16) 0.3206(14) 0.066(4) Uani 1 1 d . U . . .
O20 O 0.467(2) 0.4930(16) 0.3329(15) 0.070(4) Uani 1 1 d . U . . .
O21 O 0.298(2) 0.3193(15) 0.2035(14) 0.062(3) Uani 1 1 d . U . . .
O22 O 0.2663(19) 0.2105(16) 0.2449(14) 0.062(4) Uani 1 1 d . U . . .
O23 O 0.247(2) 0.3381(16) 0.3193(15) 0.068(4) Uani 1 1 d . U . . .
O24 O 0.425(2) 0.3209(16) 0.3202(15) 0.065(4) Uani 1 1 d . U . . .
O25 O 0.711(3) 0.2852(18) 0.5314(17) 0.078(4) Uani 1 1 d . U . . .
O26 O 0.513(2) 0.2580(17) 0.5105(15) 0.075(4) Uani 1 1 d . U . . .
O27 O 0.644(2) 0.3847(18) 0.6090(17) 0.080(4) Uani 1 1 d . U . . .
O28 O 0.583(2) 0.3556(17) 0.4675(16) 0.075(4) Uani 1 1 d . U . . .
O29 O 0.257(2) 0.2805(18) 0.5232(16) 0.082(4) Uani 1 1 d . U . . .
O30 O 0.0925(16) 0.3245(18) 0.4994(17) 0.087(4) Uani 1 1 d D U . . .
O31 O 0.258(2) 0.4159(18) 0.6060(17) 0.082(5) Uani 1 1 d . U . . .
O32 O 0.228(2) 0.3812(17) 0.4664(17) 0.078(4) Uani 1 1 d . U . . .
O33 O 0.693(2) 0.5311(17) 0.3819(15) 0.076(5) Uani 1 1 d D U . . .
O34 O 0.608(2) 0.3757(16) 0.2817(15) 0.077(5) Uani 1 1 d D U . . .
O35 O 0.032(2) 0.3343(17) 0.3063(17) 0.088(5) Uani 1 1 d D U . . .
O36 O 0.063(2) 0.4927(17) 0.3028(17) 0.083(5) Uani 1 1 d D U . . .
O37 O 0.816(3) 0.3969(18) 0.7620(18) 0.094(6) Uani 1 1 d D U . . .
O38 O 0.314(3) 0.5269(19) 0.8192(17) 0.095(5) Uani 1 1 d D U . . .
O39 O 0.320(3) 0.6636(19) 0.7798(18) 0.099(6) Uani 1 1 d D U . . .
C1 C 0.433(3) 0.318(3) 0.865(2) 0.074(4) Uani 1 1 d D U . . .
C2 C 0.420(4) 0.300(3) 0.789(2) 0.074(4) Uani 1 1 d . U . . .
C3 C 0.317(3) 0.259(3) 0.737(3) 0.076(5) Uani 1 1 d . U . . .
H3 H 0.3055 0.2421 0.6861 0.091 Uiso 1 1 calc R U . . .
C4 C 0.231(4) 0.244(3) 0.758(2) 0.078(4) Uani 1 1 d . U . . .
H4 H 0.1630 0.2202 0.7219 0.094 Uiso 1 1 calc R U . . .
C5 C 0.252(4) 0.268(3) 0.837(2) 0.075(5) Uani 1 1 d . U . . .
C6 C 0.161(4) 0.255(3) 0.857(3) 0.079(5) Uani 1 1 d . U . . .
H6 H 0.0946 0.2275 0.8197 0.095 Uiso 1 1 calc R U . . .
C7 C 0.173(4) 0.283(3) 0.926(2) 0.077(6) Uani 1 1 d . U . . .
H7 H 0.1145 0.2812 0.9400 0.092 Uiso 1 1 calc R U . . .
C8 C 0.280(4) 0.319(3) 0.983(3) 0.078(6) Uani 1 1 d . U . . .
H8 H 0.2889 0.3332 1.0331 0.093 Uiso 1 1 calc R U . . .
C9 C 0.361(4) 0.330(3) 0.965(2) 0.074(4) Uani 1 1 d . U . . .
H9 H 0.4268 0.3589 1.0024 0.089 Uiso 1 1 calc R U . . .
C10 C 0.350(4) 0.300(3) 0.889(3) 0.073(4) Uani 1 1 d . U . . .
C11 C 0.543(3) 0.356(3) 0.917(2) 0.074(4) Uani 1 1 d D U . . .
C12 C 0.606(4) 0.424(3) 0.918(3) 0.075(4) Uani 1 1 d . U . . .
C13 C 0.707(3) 0.462(3) 0.968(2) 0.077(5) Uani 1 1 d . U . . .
H13 H 0.7427 0.5096 0.9694 0.093 Uiso 1 1 calc R U . . .
C14 C 0.755(4) 0.425(3) 1.016(2) 0.077(5) Uani 1 1 d . U . . .
H14 H 0.8266 0.4456 1.0464 0.093 Uiso 1 1 calc R U . . .
C15 C 0.705(4) 0.363(3) 1.021(2) 0.076(5) Uani 1 1 d . U . . .
C16 C 0.758(4) 0.332(3) 1.073(2) 0.075(5) Uani 1 1 d . U . . .
H16 H 0.8249 0.3599 1.1087 0.090 Uiso 1 1 calc R U . . .
C17 C 0.712(4) 0.262(3) 1.070(2) 0.078(6) Uani 1 1 d . U . . .
H17 H 0.7513 0.2385 1.0996 0.094 Uiso 1 1 calc R U . . .
C18 C 0.609(4) 0.224(3) 1.026(2) 0.078(6) Uani 1 1 d . U . . .
H18 H 0.5736 0.1798 1.0302 0.094 Uiso 1 1 calc R U . . .
C19 C 0.558(4) 0.257(3) 0.972(2) 0.076(5) Uani 1 1 d . U . . .
H19 H 0.4934 0.2268 0.9345 0.091 Uiso 1 1 calc R U . . .
C20 C 0.601(4) 0.329(3) 0.973(2) 0.074(4) Uani 1 1 d . U . . .
C22 C 0.674(2) 0.7488(15) 0.9640(15) 0.077(4) Uani 1 1 d G U . . .
C21 C 0.728(2) 0.8193(19) 0.9661(15) 0.078(4) Uani 1 1 d DG U . . .
C30 C 0.718(2) 0.8916(15) 1.0100(17) 0.079(4) Uani 1 1 d G U . . .
C25 C 0.654(2) 0.8934(15) 1.0517(15) 0.080(5) Uani 1 1 d G U . . .
C24 C 0.600(2) 0.8229(19) 1.0496(15) 0.079(5) Uani 1 1 d G U . . .
H24 H 0.5566 0.8241 1.0776 0.095 Uiso 1 1 calc R U . . .
C23 C 0.609(2) 0.7506(15) 1.0058(16) 0.079(5) Uani 1 1 d G U . . .
H23 H 0.5731 0.7034 1.0044 0.095 Uiso 1 1 calc R U . . .
C26 C 0.638(4) 0.974(3) 1.095(2) 0.082(6) Uani 1 1 d . U . . .
H26 H 0.5927 0.9760 1.1211 0.099 Uiso 1 1 calc R U . . .
C27 C 0.691(4) 1.040(3) 1.095(3) 0.086(6) Uani 1 1 d . U . . .
H27 H 0.6892 1.0891 1.1270 0.103 Uiso 1 1 calc R U . . .
C28 C 0.752(4) 1.040(3) 1.047(2) 0.084(6) Uani 1 1 d . U . . .
H28 H 0.7820 1.0862 1.0436 0.101 Uiso 1 1 calc R U . . .
C29 C 0.762(3) 0.968(3) 1.008(2) 0.079(5) Uani 1 1 d . U . . .
H29 H 0.8000 0.9671 0.9764 0.095 Uiso 1 1 calc R U . . .
C31 C 0.803(3) 0.815(3) 0.926(2) 0.077(4) Uani 1 1 d D U . . .
C32 C 0.764(4) 0.770(3) 0.848(3) 0.079(4) Uani 1 1 d . U . . .
C33 C 0.822(4) 0.764(3) 0.801(3) 0.079(4) Uani 1 1 d . U . . .
H33 H 0.7895 0.7384 0.7494 0.095 Uiso 1 1 calc R U . . .
C34 C 0.925(4) 0.798(3) 0.835(3) 0.082(4) Uani 1 1 d . U . . .
H34 H 0.9665 0.7912 0.8052 0.098 Uiso 1 1 calc R U . . .
C35 C 0.977(4) 0.846(3) 0.914(2) 0.079(5) Uani 1 1 d . U . . .
C36 C 1.093(4) 0.881(3) 0.950(3) 0.081(6) Uani 1 1 d . U . . .
H36 H 1.1371 0.8751 0.9230 0.097 Uiso 1 1 calc R U . . .
C37 C 1.128(4) 0.922(3) 1.023(3) 0.077(6) Uani 1 1 d . U . . .
H37 H 1.1997 0.9470 1.0470 0.093 Uiso 1 1 calc R U . . .
C38 C 1.073(4) 0.929(3) 1.065(3) 0.080(6) Uani 1 1 d . U . . .
H38 H 1.1069 0.9593 1.1158 0.096 Uiso 1 1 calc R U . . .
C39 C 0.964(4) 0.894(3) 1.037(2) 0.079(4) Uani 1 1 d . U . . .
H39 H 0.9263 0.8966 1.0687 0.095 Uiso 1 1 calc R U . . .
C40 C 0.916(4) 0.854(3) 0.958(3) 0.078(4) Uani 1 1 d . U . . .
C42 C 0.8782(15) 0.7668(13) 0.6194(12) 0.084(4) Uani 1 1 d DG U . . .
C43 C 0.919(2) 0.7008(11) 0.6027(12) 0.085(4) Uani 1 1 d G U . . .
C44 C 1.023(2) 0.7058(12) 0.6439(14) 0.089(5) Uani 1 1 d G U . . .
H44 H 1.0507 0.6616 0.6327 0.107 Uiso 1 1 calc R U . . .
C45 C 1.0860(16) 0.7768(13) 0.7017(13) 0.089(5) Uani 1 1 d G U . . .
H45 H 1.1555 0.7801 0.7293 0.107 Uiso 1 1 calc R U . . .
C46 C 1.0449(13) 0.8428(11) 0.7184(9) 0.088(5) Uani 1 1 d G U . . .
C47 C 0.9410(13) 0.8378(11) 0.6772(10) 0.085(4) Uani 1 1 d G U . . .
C48 C 0.8999(17) 0.9038(13) 0.6939(14) 0.086(4) Uani 1 1 d G U . . .
H48 H 0.8303 0.9005 0.6664 0.103 Uiso 1 1 calc R U . . .
C49 C 0.963(2) 0.9748(12) 0.7518(14) 0.092(6) Uani 1 1 d G U . . .
H49 H 0.9351 1.0190 0.7629 0.111 Uiso 1 1 calc R U . . .
C50 C 1.067(2) 0.9798(11) 0.7929(13) 0.091(6) Uani 1 1 d G U . . .
H50 H 1.1086 1.0273 0.8316 0.110 Uiso 1 1 calc R U . . .
C41 C 1.1077(16) 0.9138(13) 0.7763(12) 0.090(5) Uani 1 1 d G U . . .
H41 H 1.1772 0.9172 0.8038 0.108 Uiso 1 1 calc R U . . .
C51 C 0.774(3) 0.758(3) 0.563(2) 0.081(4) Uani 1 1 d D U . . .
C52 C 0.688(4) 0.718(3) 0.563(3) 0.079(4) Uani 1 1 d . U . . .
C53 C 0.585(4) 0.718(3) 0.519(2) 0.077(4) Uani 1 1 d . U . . .
H53 H 0.5260 0.6882 0.5191 0.092 Uiso 1 1 calc R U . . .
C54 C 0.574(4) 0.761(3) 0.478(2) 0.078(4) Uani 1 1 d . U . . .
H54 H 0.5061 0.7629 0.4520 0.093 Uiso 1 1 calc R U . . .
C55 C 0.660(4) 0.803(3) 0.471(2) 0.078(5) Uani 1 1 d . U . . .
C56 C 0.655(4) 0.849(3) 0.423(3) 0.082(5) Uani 1 1 d . U . . .
H56 H 0.5887 0.8502 0.3938 0.099 Uiso 1 1 calc R U . . .
C57 C 0.734(4) 0.888(3) 0.418(2) 0.079(6) Uani 1 1 d . U . . .
H57 H 0.7224 0.9161 0.3860 0.095 Uiso 1 1 calc R U . . .
C58 C 0.834(4) 0.890(3) 0.457(2) 0.081(6) Uani 1 1 d . U . . .
H58 H 0.8915 0.9171 0.4510 0.098 Uiso 1 1 calc R U . . .
C59 C 0.851(4) 0.846(3) 0.510(2) 0.081(4) Uani 1 1 d . U . . .
H59 H 0.9191 0.8470 0.5385 0.098 Uiso 1 1 calc R U . . .
C60 C 0.763(4) 0.803(3) 0.517(2) 0.079(4) Uani 1 1 d . U . . .
C61 C 0.360(3) 0.814(3) 0.624(2) 0.077(4) Uani 1 1 d D U . . .
C62 C 0.422(4) 0.762(3) 0.628(3) 0.076(4) Uani 1 1 d . U . . .
C63 C 0.517(4) 0.783(3) 0.687(2) 0.078(4) Uani 1 1 d . U . . .
H63 H 0.5547 0.7447 0.6876 0.094 Uiso 1 1 calc R U . . .
C64 C 0.560(4) 0.857(3) 0.747(3) 0.079(4) Uani 1 1 d . U . . .
H64 H 0.6267 0.8710 0.7840 0.095 Uiso 1 1 calc R U . . .
C65 C 0.494(4) 0.909(3) 0.745(2) 0.077(5) Uani 1 1 d . U . . .
C66 C 0.530(4) 0.983(3) 0.810(3) 0.079(5) Uani 1 1 d . U . . .
H66 H 0.5914 0.9957 0.8510 0.095 Uiso 1 1 calc R U . . .
C67 C 0.471(4) 1.030(3) 0.805(3) 0.081(6) Uani 1 1 d . U . . .
H67 H 0.4996 1.0816 0.8403 0.097 Uiso 1 1 calc R U . . .
C68 C 0.371(4) 1.016(3) 0.756(2) 0.081(6) Uani 1 1 d . U . . .
H68 H 0.3304 1.0521 0.7639 0.097 Uiso 1 1 calc R U . . .
C69 C 0.334(4) 0.946(3) 0.696(3) 0.079(4) Uani 1 1 d . U . . .
H69 H 0.2668 0.9340 0.6596 0.094 Uiso 1 1 calc R U . . .
C70 C 0.398(4) 0.892(3) 0.689(3) 0.077(4) Uani 1 1 d . U . . .
C72 C 0.2622(17) 0.7925(14) 0.5561(11) 0.077(4) Uani 1 1 d DG U . . .
C73 C 0.187(2) 0.7252(13) 0.5410(13) 0.077(4) Uani 1 1 d G U . . .
C74 C 0.0882(19) 0.7054(12) 0.4846(14) 0.079(5) Uani 1 1 d G U . . .
H74 H 0.0376 0.6604 0.4745 0.094 Uiso 1 1 calc R U . . .
C75 C 0.0652(14) 0.7528(12) 0.4432(12) 0.081(5) Uani 1 1 d G U . . .
H75 H -0.0007 0.7395 0.4054 0.097 Uiso 1 1 calc R U . . .
C76 C 0.1407(13) 0.8200(11) 0.4583(9) 0.080(5) Uani 1 1 d G U . . .
C77 C 0.2392(13) 0.8399(11) 0.5147(9) 0.078(4) Uani 1 1 d G U . . .
C78 C 0.3147(15) 0.9071(12) 0.5298(12) 0.079(5) Uani 1 1 d G U . . .
H78 H 0.3806 0.9204 0.5676 0.094 Uiso 1 1 calc R U . . .
C79 C 0.292(2) 0.9546(12) 0.4884(14) 0.083(6) Uani 1 1 d G U . . .
H79 H 0.3422 0.9996 0.4985 0.100 Uiso 1 1 calc R U . . .
C80 C 0.193(2) 0.9347(13) 0.4319(14) 0.082(6) Uani 1 1 d G U . . .
H80 H 0.1778 0.9664 0.4042 0.099 Uiso 1 1 calc R U . . .
C71 C 0.1177(17) 0.8674(14) 0.4169(12) 0.083(5) Uani 1 1 d G U . . .
H71 H 0.0518 0.8542 0.3791 0.100 Uiso 1 1 calc R U . . .
C81 C 0.3757(18) 0.6626(13) 0.2362(13) 0.076(4) Uani 1 1 d DG U . . .
C82 C 0.3682(19) 0.6656(14) 0.3041(13) 0.075(4) Uani 1 1 d G U . . .
C83 C 0.311(2) 0.7137(15) 0.3355(11) 0.078(4) Uani 1 1 d G U . . .
H83 H 0.3057 0.7157 0.3809 0.093 Uiso 1 1 calc R U . . .
C84 C 0.2607(18) 0.7589(14) 0.2990(11) 0.083(5) Uani 1 1 d G U . . .
H84 H 0.2223 0.7912 0.3201 0.099 Uiso 1 1 calc R U . . .
C85 C 0.2682(13) 0.7560(10) 0.2311(10) 0.082(5) Uani 1 1 d G U . . .
C90 C 0.3257(13) 0.7078(10) 0.1997(10) 0.080(4) Uani 1 1 d G U . . .
C89 C 0.3332(19) 0.7048(14) 0.1318(11) 0.082(5) Uani 1 1 d G U . . .
H89 H 0.3716 0.6726 0.1108 0.099 Uiso 1 1 calc R U . . .
C88 C 0.283(2) 0.7500(16) 0.0953(11) 0.086(6) Uani 1 1 d G U . . .
H88 H 0.2882 0.7480 0.0499 0.104 Uiso 1 1 calc R U . . .
C87 C 0.226(2) 0.7982(15) 0.1267(13) 0.088(6) Uani 1 1 d G U . . .
H87 H 0.1923 0.8284 0.1023 0.106 Uiso 1 1 calc R U . . .
C86 C 0.2182(18) 0.8011(13) 0.1946(13) 0.085(5) Uani 1 1 d G U . . .
H86 H 0.1798 0.8334 0.2157 0.102 Uiso 1 1 calc R U . . .
C91 C 0.446(3) 0.615(2) 0.212(2) 0.075(4) Uani 1 1 d D U . . .
C92 C 0.418(4) 0.532(3) 0.195(2) 0.073(4) Uani 1 1 d . U . . .
C93 C 0.470(3) 0.484(3) 0.167(2) 0.075(4) Uani 1 1 d . U . . .
H93 H 0.4554 0.4313 0.1621 0.090 Uiso 1 1 calc R U . . .
C94 C 0.547(3) 0.511(3) 0.143(2) 0.077(5) Uani 1 1 d . U . . .
H94 H 0.5719 0.4738 0.1128 0.092 Uiso 1 1 calc R U . . .
C95 C 0.586(4) 0.584(3) 0.160(2) 0.075(5) Uani 1 1 d . U . . .
C96 C 0.679(4) 0.622(3) 0.146(2) 0.078(5) Uani 1 1 d . U . . .
H96 H 0.7130 0.5881 0.1220 0.093 Uiso 1 1 calc R U . . .
C97 C 0.714(4) 0.694(3) 0.162(2) 0.080(6) Uani 1 1 d . U . . .
H97 H 0.7699 0.7122 0.1503 0.096 Uiso 1 1 calc R U . . .
C98 C 0.663(4) 0.746(3) 0.202(2) 0.080(6) Uani 1 1 d . U . . .
H98 H 0.6924 0.8007 0.2207 0.096 Uiso 1 1 calc R U . . .
C99 C 0.577(4) 0.721(3) 0.214(2) 0.078(4) Uani 1 1 d . U . . .
H99 H 0.5450 0.7591 0.2348 0.093 Uiso 1 1 calc R U . . .
C100 C 0.535(4) 0.645(3) 0.196(2) 0.075(4) Uani 1 1 d . U . . .
C101 C 0.178(3) 0.207(2) 0.103(2) 0.061(4) Uani 1 1 d D U . . .
C102 C 0.199(3) 0.287(2) 0.148(2) 0.062(4) Uani 1 1 d . U . . .
C103 C 0.128(3) 0.334(3) 0.135(2) 0.064(4) Uani 1 1 d . U . . .
H103 H 0.1442 0.3862 0.1690 0.077 Uiso 1 1 calc R U . . .
C104 C 0.035(3) 0.305(3) 0.073(2) 0.065(5) Uani 1 1 d . U . . .
H104 H -0.0044 0.3401 0.0616 0.078 Uiso 1 1 calc R U . . .
C105 C 0.002(3) 0.228(2) 0.030(2) 0.062(5) Uani 1 1 d . U . . .
C106 C -0.095(3) 0.194(3) -0.034(2) 0.066(5) Uani 1 1 d . U . . .
H106 H -0.1404 0.2245 -0.0472 0.080 Uiso 1 1 calc R U . . .
C107 C -0.119(3) 0.114(3) -0.076(2) 0.065(5) Uani 1 1 d . U . . .
H107 H -0.1844 0.0936 -0.1158 0.078 Uiso 1 1 calc R U . . .
C108 C -0.059(3) 0.062(3) -0.067(2) 0.066(6) Uani 1 1 d . U . . .
H108 H -0.0831 0.0091 -0.0989 0.080 Uiso 1 1 calc R U . . .
C109 C 0.041(3) 0.091(2) -0.007(2) 0.064(4) Uani 1 1 d . U . . .
H109 H 0.0831 0.0571 0.0035 0.076 Uiso 1 1 calc R U . . .
C110 C 0.076(3) 0.176(2) 0.037(2) 0.064(4) Uani 1 1 d . U . . .
C111 C 0.256(3) 0.159(2) 0.1153(17) 0.062(4) Uani 1 1 d D U . . .
C112 C 0.295(3) 0.163(2) 0.1880(18) 0.062(4) Uani 1 1 d D U . . .
C113 C 0.357(3) 0.113(2) 0.206(2) 0.063(4) Uani 1 1 d D U . . .
H113 H 0.3766 0.1099 0.2533 0.075 Uiso 1 1 calc R U . . .
C114 C 0.390(3) 0.068(2) 0.1512(16) 0.063(5) Uani 1 1 d D U . . .
H114 H 0.4352 0.0372 0.1632 0.076 Uiso 1 1 calc R U . . .
C115 C 0.357(3) 0.068(2) 0.0791(17) 0.062(4) Uani 1 1 d D U . . .
C116 C 0.399(3) 0.028(2) 0.0275(17) 0.064(5) Uani 1 1 d D U . . .
H116 H 0.4431 -0.0037 0.0399 0.077 Uiso 1 1 calc R U . . .
C117 C 0.376(3) 0.034(2) -0.0413(19) 0.066(5) Uani 1 1 d D U . . .
H117 H 0.4018 0.0053 -0.0762 0.080 Uiso 1 1 calc R U . . .
C118 C 0.313(3) 0.083(2) -0.057(2) 0.065(5) Uani 1 1 d D U . . .
H118 H 0.2968 0.0882 -0.1035 0.078 Uiso 1 1 calc R U . . .
C119 C 0.274(3) 0.126(2) -0.0060(16) 0.063(4) Uani 1 1 d D U . . .
H119 H 0.2326 0.1593 -0.0179 0.076 Uiso 1 1 calc R U . . .
C120 C 0.295(3) 0.118(2) 0.0629(17) 0.061(4) Uani 1 1 d D U . . .
C121 C 0.584(3) 0.151(3) 0.526(2) 0.074(4) Uani 1 1 d D U . . .
C122 C 0.524(4) 0.206(3) 0.547(2) 0.074(4) Uani 1 1 d . U . . .
C123 C 0.483(4) 0.210(3) 0.598(2) 0.077(4) Uani 1 1 d . U . . .
H123 H 0.4479 0.2492 0.6110 0.093 Uiso 1 1 calc R U . . .
C124 C 0.489(4) 0.157(3) 0.634(2) 0.074(4) Uani 1 1 d . U . . .
H124 H 0.4518 0.1553 0.6658 0.089 Uiso 1 1 calc R U . . .
C125 C 0.554(4) 0.106(3) 0.621(2) 0.074(5) Uani 1 1 d . U . . .
C126 C 0.575(4) 0.054(3) 0.661(2) 0.077(5) Uani 1 1 d . U . . .
H126 H 0.5432 0.0541 0.6960 0.092 Uiso 1 1 calc R U . . .
C127 C 0.639(4) 0.006(3) 0.651(2) 0.075(6) Uani 1 1 d . U . . .
H127 H 0.6527 -0.0244 0.6802 0.090 Uiso 1 1 calc R U . . .
C128 C 0.684(4) -0.001(3) 0.599(2) 0.076(6) Uani 1 1 d . U . . .
H128 H 0.7292 -0.0344 0.5932 0.091 Uiso 1 1 calc R U . . .
C129 C 0.662(3) 0.045(3) 0.552(2) 0.077(4) Uani 1 1 d . U . . .
H129 H 0.6891 0.0391 0.5138 0.092 Uiso 1 1 calc R U . . .
C130 C 0.597(4) 0.100(3) 0.566(2) 0.075(4) Uani 1 1 d . U . . .
C131 C 0.623(4) 0.147(3) 0.465(2) 0.078(4) Uani 1 1 d D U . . .
C132 C 0.689(4) 0.215(3) 0.474(3) 0.076(4) Uani 1 1 d . U . . .
C133 C 0.749(4) 0.215(3) 0.426(2) 0.080(5) Uani 1 1 d . U . . .
H133 H 0.8018 0.2590 0.4369 0.096 Uiso 1 1 calc R U . . .
C134 C 0.724(4) 0.149(3) 0.363(3) 0.081(5) Uani 1 1 d . U . . .
H134 H 0.7549 0.1508 0.3289 0.098 Uiso 1 1 calc R U . . .
C135 C 0.652(4) 0.076(3) 0.347(3) 0.080(5) Uani 1 1 d . U . . .
C136 C 0.614(4) 0.007(3) 0.286(3) 0.083(5) Uani 1 1 d . U . . .
H136 H 0.6453 0.0061 0.2504 0.100 Uiso 1 1 calc R U . . .
C137 C 0.549(4) -0.052(3) 0.269(3) 0.083(6) Uani 1 1 d . U . . .
H137 H 0.5364 -0.0942 0.2246 0.100 Uiso 1 1 calc R U . . .
C138 C 0.491(4) -0.059(3) 0.311(3) 0.085(6) Uani 1 1 d . U . . .
H138 H 0.4385 -0.1039 0.2970 0.101 Uiso 1 1 calc R U . . .
C139 C 0.517(4) 0.008(3) 0.381(3) 0.080(5) Uani 1 1 d . U . . .
H139 H 0.4844 0.0056 0.4142 0.096 Uiso 1 1 calc R U . . .
C140 C 0.592(4) 0.078(3) 0.398(3) 0.079(4) Uani 1 1 d . U . . .
C142 C -0.0392(19) 0.2445(13) 0.6115(13) 0.091(5) Uani 1 1 d G U . . .
H142 H -0.0774 0.2608 0.6421 0.109 Uiso 1 1 calc R U . . .
C143 C -0.011(2) 0.2913(12) 0.5747(15) 0.090(5) Uani 1 1 d G U . . .
H143 H -0.0309 0.3390 0.5808 0.108 Uiso 1 1 calc R U . . .
C144 C 0.046(2) 0.2669(14) 0.5290(14) 0.085(4) Uani 1 1 d G U . . .
C145 C 0.0749(19) 0.1957(15) 0.5200(12) 0.084(4) Uani 1 1 d DG U . . .
C146 C 0.0470(13) 0.1489(11) 0.5567(9) 0.085(4) Uani 1 1 d G U . . .
C147 C -0.0100(13) 0.1733(12) 0.6025(9) 0.088(5) Uani 1 1 d G U . . .
C148 C -0.0379(19) 0.1264(15) 0.6392(12) 0.091(5) Uani 1 1 d G U . . .
H148 H -0.0760 0.1428 0.6698 0.109 Uiso 1 1 calc R U . . .
C149 C -0.009(2) 0.0552(14) 0.6302(14) 0.090(6) Uani 1 1 d G U . . .
H149 H -0.0273 0.0239 0.6548 0.108 Uiso 1 1 calc R U . . .
C150 C 0.048(2) 0.0308(12) 0.5845(15) 0.092(6) Uani 1 1 d G U . . .
H150 H 0.0679 -0.0169 0.5785 0.111 Uiso 1 1 calc R U . . .
C141 C 0.0762(19) 0.0776(13) 0.5477(13) 0.087(5) Uani 1 1 d G U . . .
H141 H 0.1144 0.0613 0.5171 0.105 Uiso 1 1 calc R U . . .
C151 C 0.111(4) 0.169(3) 0.456(2) 0.082(4) Uani 1 1 d D U . . .
C152 C 0.207(4) 0.209(3) 0.463(3) 0.082(4) Uani 1 1 d . U . . .
C153 C 0.261(4) 0.190(3) 0.412(2) 0.078(4) Uani 1 1 d . U . . .
H153 H 0.3232 0.2217 0.4171 0.094 Uiso 1 1 calc R U . . .
C154 C 0.211(4) 0.124(3) 0.358(3) 0.081(5) Uani 1 1 d . U . . .
H154 H 0.2466 0.1074 0.3257 0.097 Uiso 1 1 calc R U . . .
C155 C 0.119(4) 0.074(3) 0.339(3) 0.084(5) Uani 1 1 d . U . . .
C156 C 0.070(4) 0.003(3) 0.274(3) 0.084(5) Uani 1 1 d . U . . .
H156 H 0.1053 -0.0187 0.2430 0.101 Uiso 1 1 calc R U . . .
C157 C -0.045(4) -0.036(3) 0.260(3) 0.089(6) Uani 1 1 d . U . . .
H157 H -0.0850 -0.0738 0.2116 0.107 Uiso 1 1 calc R U . . .
C158 C -0.087(4) -0.022(3) 0.307(3) 0.085(6) Uani 1 1 d . U . . .
H158 H -0.1500 -0.0557 0.2988 0.101 Uiso 1 1 calc R U . . .
C159 C -0.036(4) 0.051(3) 0.378(3) 0.084(5) Uani 1 1 d . U . . .
H159 H -0.0704 0.0666 0.4114 0.100 Uiso 1 1 calc R U . . .
C160 C 0.066(4) 0.096(3) 0.393(3) 0.082(4) Uani 1 1 d . U . . .
C161 C 0.683(3) 0.593(2) 0.356(2) 0.075(4) Uani 1 1 d D U . . .
H16A H 0.6578 0.6320 0.3882 0.090 Uiso 1 1 calc R U . . .
H16B H 0.6297 0.5724 0.3057 0.090 Uiso 1 1 calc R U . . .
C162 C 0.780(3) 0.633(3) 0.355(3) 0.089(12) Uani 1 1 d D U . . .
H16C H 0.7950 0.5997 0.3138 0.133 Uiso 1 1 calc R U . . .
H16D H 0.8368 0.6429 0.4015 0.133 Uiso 1 1 calc R U . . .
H16E H 0.7735 0.6823 0.3499 0.133 Uiso 1 1 calc R U . . .
C163 C 0.564(3) 0.308(2) 0.2133(19) 0.074(7) Uani 1 1 d D U . . .
H16F H 0.5840 0.3177 0.1744 0.089 Uiso 1 1 calc R U . . .
H16G H 0.4872 0.2947 0.1965 0.089 Uiso 1 1 calc R U . . .
C164 C 0.604(4) 0.243(3) 0.229(3) 0.101(12) Uani 1 1 d D U . . .
H16H H 0.5457 0.1983 0.2123 0.152 Uiso 1 1 calc R U . . .
H16I H 0.6414 0.2599 0.2817 0.152 Uiso 1 1 calc R U . . .
H16J H 0.6502 0.2290 0.2023 0.152 Uiso 1 1 calc R U . . .
C165 C 0.019(4) 0.254(2) 0.296(2) 0.087(6) Uani 1 1 d D U . . .
H16K H -0.0148 0.2436 0.3294 0.104 Uiso 1 1 calc R U . . .
H16L H 0.0883 0.2430 0.3114 0.104 Uiso 1 1 calc R U . . .
C166 C -0.042(5) 0.199(3) 0.220(2) 0.140(18) Uani 1 1 d D U . . .
H16M H -0.0809 0.2270 0.1929 0.210 Uiso 1 1 calc R U . . .
H16N H -0.0910 0.1572 0.2211 0.210 Uiso 1 1 calc R U . . .
H16O H 0.0039 0.1772 0.1967 0.210 Uiso 1 1 calc R U . . .
C167 C 0.073(4) 0.563(2) 0.288(3) 0.085(7) Uani 1 1 d D U . . .
H16P H 0.1387 0.5685 0.2797 0.102 Uiso 1 1 calc R U . . .
H16Q H 0.0873 0.6046 0.3366 0.102 Uiso 1 1 calc R U . . .
C168 C 0.005(5) 0.588(4) 0.235(3) 0.151(19) Uani 1 1 d D U . . .
H16R H -0.0303 0.5440 0.1876 0.226 Uiso 1 1 calc R U . . .
H16S H 0.0460 0.6293 0.2274 0.226 Uiso 1 1 calc R U . . .
H16T H -0.0470 0.6083 0.2532 0.226 Uiso 1 1 calc R U . . .
C169 C 0.777(4) 0.314(2) 0.742(3) 0.093(7) Uani 1 1 d D U . . .
H16U H 0.8249 0.2870 0.7228 0.112 Uiso 1 1 calc R U . . .
H16V H 0.7093 0.2964 0.7003 0.112 Uiso 1 1 calc R U . . .
C170 C 0.763(5) 0.288(3) 0.800(3) 0.133(15) Uani 1 1 d D U . . .
H17A H 0.7819 0.2385 0.7938 0.199 Uiso 1 1 calc R U . . .
H17B H 0.6905 0.2814 0.7953 0.199 Uiso 1 1 calc R U . . .
H17C H 0.8073 0.3272 0.8481 0.199 Uiso 1 1 calc R U . . .
C171 C 0.368(4) 0.743(2) 0.800(2) 0.093(6) Uani 1 1 d D U . . .
H17D H 0.3311 0.7605 0.7602 0.111 Uiso 1 1 calc R U . . .
H17E H 0.4401 0.7478 0.8017 0.111 Uiso 1 1 calc R U . . .
C172 C 0.370(5) 0.797(3) 0.870(3) 0.142(18) Uani 1 1 d D U . . .
H17F H 0.3074 0.8169 0.8620 0.214 Uiso 1 1 calc R U . . .
H17G H 0.4312 0.8404 0.8929 0.214 Uiso 1 1 calc R U . . .
H17H H 0.3709 0.7690 0.9034 0.214 Uiso 1 1 calc R U . . .
C173 C 0.348(4) 0.516(3) 0.888(2) 0.096(7) Uani 1 1 d D U . . .
H17I H 0.4079 0.4940 0.8848 0.116 Uiso 1 1 calc R U . . .
H17J H 0.2925 0.4700 0.8768 0.116 Uiso 1 1 calc R U . . .
C174 C 0.378(5) 0.554(4) 0.968(2) 0.159(19) Uani 1 1 d D U . . .
H17K H 0.3213 0.5748 0.9787 0.238 Uiso 1 1 calc R U . . .
H17L H 0.4398 0.5969 0.9872 0.238 Uiso 1 1 calc R U . . .
H17M H 0.3928 0.5166 0.9909 0.238 Uiso 1 1 calc R U . . .
Cl3 Cl -0.0300(17) 0.4909(12) 0.5580(12) 0.141(5) Uani 1 1 d . U . . .
Cl4 Cl 0.8403(9) 0.4145(10) 0.2883(7) 0.109(5) Uani 1 1 d . . . . .
Cl2A Cl 0.411(3) 0.5083(17) 0.6500(14) 0.106(9) Uani 0.5 1 d . . P A 2
C176 C 0.923(5) 0.623(4) 0.961(2) 0.131(15) Uani 1 1 d D U . . .
H17N H 0.9909 0.6481 1.0007 0.196 Uiso 1 1 calc R U . . .
H17O H 0.9041 0.5678 0.9544 0.196 Uiso 1 1 calc R U . . .
H17P H 0.8712 0.6484 0.9742 0.196 Uiso 1 1 calc R U . . .
C175 C 0.927(4) 0.628(3) 0.8919(18) 0.094(5) Uani 1 1 d D U . . .
H17Q H 0.8946 0.6707 0.8881 0.113 Uiso 1 1 calc R U . . .
H17R H 1.0020 0.6493 0.9048 0.113 Uiso 1 1 calc R U . . .

loop_
_atom_site_aniso_label
_atom_site_aniso_U_11
_atom_site_aniso_U_22
_atom_site_aniso_U_33
_atom_site_aniso_U_23
_atom_site_aniso_U_13
_atom_site_aniso_U_12
Eu1 0.0337(16) 0.0542(16) 0.0326(15) 0.0109(12) 0.0092(12) 0.0083(12)
Eu2 0.0490(18) 0.0470(16) 0.0446(16) 0.0086(13) 0.0208(14) 0.0071(13)
Eu3 0.062(2) 0.0689(19) 0.0494(18) 0.0219(15) 0.0249(15) 0.0122(15)
Eu4 0.054(2) 0.077(2) 0.058(2) 0.0226(16) 0.0155(16) 0.0130(16)
Cl1 0.170(11) 0.182(11) 0.178(11) 0.062(7) 0.068(7) 0.044(7)
Cl2 0.069(12) 0.109(14) 0.075(12) 0.022(10) 0.038(10) 0.029(10)
P1 0.057(8) 0.095(10) 0.060(8) 0.033(7) 0.037(7) 0.023(7)
P2 0.056(9) 0.065(9) 0.076(9) 0.014(7) 0.009(7) 0.012(7)
P3 0.153(10) 0.128(9) 0.126(9) 0.056(7) 0.041(7) 0.023(7)
P4 0.084(9) 0.047(7) 0.045(7) 0.016(6) 0.025(7) 0.001(7)
P5 0.032(7) 0.056(7) 0.051(7) 0.020(6) 0.009(5) -0.002(5)
P6 0.038(7) 0.047(7) 0.041(6) 0.005(5) 0.017(6) 0.009(5)
P7 0.109(11) 0.052(8) 0.036(7) 0.005(6) 0.022(7) 0.025(7)
P8 0.149(14) 0.059(8) 0.043(8) 0.024(7) 0.021(8) 0.022(9)
O1 0.072(6) 0.082(6) 0.067(6) 0.030(5) 0.031(5) 0.026(5)
O1W 0.084(15) 0.089(15) 0.109(15) 0.021(13) 0.023(13) 0.021(13)
O2 0.072(6) 0.085(6) 0.070(5) 0.029(5) 0.030(5) 0.026(5)
O2W 0.075(15) 0.097(15) 0.104(15) 0.031(13) 0.036(13) 0.025(13)
O3 0.077(6) 0.087(6) 0.075(6) 0.028(6) 0.027(6) 0.027(6)
O3W 0.099(16) 0.131(17) 0.103(16) 0.035(14) 0.044(14) 0.022(15)
O4 0.078(6) 0.084(6) 0.076(6) 0.033(6) 0.025(6) 0.025(6)
O40 0.088(8) 0.103(9) 0.094(8) 0.019(8) 0.016(8) 0.019(8)
O5 0.074(6) 0.090(6) 0.070(6) 0.026(6) 0.024(6) 0.028(6)
O4W 0.085(17) 0.129(19) 0.118(18) 0.011(17) 0.034(16) 0.010(16)
O6 0.071(6) 0.087(6) 0.070(6) 0.026(5) 0.026(5) 0.025(5)
O7 0.074(6) 0.089(6) 0.076(6) 0.023(5) 0.025(5) 0.024(6)
O8 0.076(6) 0.089(6) 0.076(6) 0.022(5) 0.027(5) 0.025(5)
O9 0.084(6) 0.087(6) 0.077(6) 0.026(6) 0.019(6) 0.019(6)
O10 0.076(6) 0.080(6) 0.071(6) 0.026(5) 0.023(5) 0.020(5)
O11 0.080(6) 0.077(6) 0.067(6) 0.030(6) 0.021(6) 0.014(6)
O12 0.083(6) 0.082(6) 0.070(6) 0.036(6) 0.019(6) 0.020(6)
O13 0.071(6) 0.076(6) 0.071(6) 0.025(5) 0.031(5) 0.020(6)
O14 0.074(6) 0.076(6) 0.073(6) 0.023(6) 0.031(6) 0.020(6)
O15 0.074(6) 0.074(6) 0.073(6) 0.026(6) 0.028(6) 0.021(6)
O16 0.081(6) 0.081(6) 0.076(6) 0.025(6) 0.026(6) 0.019(6)
O17 0.068(6) 0.076(6) 0.069(5) 0.027(5) 0.024(5) 0.017(5)
O18 0.065(6) 0.073(6) 0.067(5) 0.029(5) 0.026(5) 0.016(5)
O19 0.063(5) 0.071(6) 0.069(5) 0.032(5) 0.027(5) 0.016(5)
O20 0.068(5) 0.075(5) 0.068(5) 0.028(5) 0.024(5) 0.016(5)
O21 0.059(5) 0.068(5) 0.062(5) 0.026(5) 0.024(5) 0.018(5)
O22 0.059(6) 0.069(6) 0.061(6) 0.026(5) 0.028(5) 0.014(5)
O23 0.064(5) 0.072(5) 0.069(5) 0.025(5) 0.027(5) 0.015(5)
O24 0.061(6) 0.069(6) 0.066(6) 0.024(5) 0.027(5) 0.018(5)
O25 0.085(6) 0.077(7) 0.074(6) 0.032(6) 0.030(6) 0.018(6)
O26 0.082(6) 0.074(6) 0.072(6) 0.032(5) 0.031(5) 0.018(5)
O27 0.086(6) 0.080(6) 0.074(6) 0.033(6) 0.026(6) 0.020(6)
O28 0.084(6) 0.073(6) 0.070(6) 0.034(6) 0.025(6) 0.018(6)
O29 0.081(6) 0.081(6) 0.079(6) 0.028(5) 0.025(5) 0.015(5)
O30 0.079(6) 0.084(6) 0.083(6) 0.024(6) 0.022(6) 0.016(6)
O31 0.080(7) 0.081(7) 0.078(7) 0.029(6) 0.023(6) 0.016(6)
O32 0.077(6) 0.077(6) 0.078(6) 0.027(6) 0.027(6) 0.017(6)
O33 0.073(7) 0.081(8) 0.072(7) 0.033(7) 0.023(7) 0.014(7)
O34 0.071(7) 0.082(7) 0.070(7) 0.015(7) 0.031(6) 0.014(7)
O35 0.077(8) 0.078(8) 0.093(8) 0.024(7) 0.018(7) 0.017(7)
O36 0.074(8) 0.079(8) 0.090(8) 0.032(8) 0.017(8) 0.022(8)
O37 0.091(9) 0.092(9) 0.088(8) 0.033(8) 0.018(8) 0.020(8)
O38 0.090(8) 0.099(8) 0.083(8) 0.026(7) 0.025(7) 0.027(8)
O39 0.092(8) 0.096(9) 0.089(8) 0.020(8) 0.025(8) 0.019(8)
C1 0.071(6) 0.085(6) 0.068(6) 0.028(6) 0.029(6) 0.026(6)
C2 0.072(6) 0.084(6) 0.069(6) 0.029(6) 0.029(6) 0.026(6)
C3 0.074(7) 0.086(7) 0.069(7) 0.029(6) 0.028(6) 0.024(7)
C4 0.074(6) 0.087(6) 0.072(6) 0.026(6) 0.028(6) 0.022(6)
C5 0.072(7) 0.087(7) 0.069(7) 0.027(7) 0.031(6) 0.023(7)
C6 0.073(7) 0.090(8) 0.072(7) 0.026(7) 0.029(7) 0.021(7)
C7 0.071(8) 0.089(8) 0.070(8) 0.027(8) 0.030(8) 0.021(8)
C8 0.074(8) 0.089(8) 0.069(8) 0.027(8) 0.028(8) 0.022(8)
C9 0.072(7) 0.086(7) 0.068(7) 0.027(6) 0.031(6) 0.024(6)
C10 0.072(6) 0.084(6) 0.068(6) 0.029(6) 0.029(6) 0.025(6)
C11 0.072(6) 0.085(6) 0.069(6) 0.028(6) 0.029(5) 0.027(6)
C12 0.073(6) 0.085(6) 0.070(6) 0.028(6) 0.028(6) 0.027(6)
C13 0.074(7) 0.086(7) 0.070(7) 0.028(7) 0.025(7) 0.027(7)
C14 0.073(7) 0.087(7) 0.071(7) 0.027(7) 0.025(7) 0.027(7)
C15 0.074(7) 0.086(8) 0.069(7) 0.027(7) 0.026(7) 0.029(7)
C16 0.073(8) 0.087(8) 0.068(7) 0.028(7) 0.026(7) 0.030(7)
C17 0.075(8) 0.088(9) 0.069(8) 0.026(8) 0.024(8) 0.028(8)
C18 0.074(8) 0.089(8) 0.070(8) 0.025(8) 0.026(8) 0.030(8)
C19 0.073(7) 0.087(7) 0.069(7) 0.027(6) 0.027(6) 0.027(6)
C20 0.072(6) 0.086(6) 0.068(6) 0.028(6) 0.027(6) 0.028(6)
C22 0.072(6) 0.089(6) 0.070(6) 0.025(6) 0.026(6) 0.029(6)
C21 0.071(6) 0.089(6) 0.069(6) 0.024(6) 0.025(6) 0.029(6)
C30 0.072(6) 0.091(6) 0.070(6) 0.023(6) 0.025(6) 0.029(6)
C25 0.072(7) 0.092(7) 0.070(7) 0.022(7) 0.024(6) 0.031(7)
C24 0.072(7) 0.093(7) 0.070(7) 0.023(7) 0.026(7) 0.031(7)
C23 0.073(7) 0.091(7) 0.071(7) 0.026(7) 0.025(7) 0.028(7)
C26 0.074(8) 0.094(9) 0.072(8) 0.022(8) 0.023(8) 0.031(8)
C27 0.075(8) 0.095(9) 0.074(8) 0.018(8) 0.022(8) 0.031(8)
C28 0.075(8) 0.094(9) 0.073(8) 0.020(8) 0.023(8) 0.030(8)
C29 0.072(7) 0.090(7) 0.070(7) 0.022(6) 0.024(6) 0.031(6)
C31 0.072(6) 0.088(6) 0.069(6) 0.025(6) 0.025(5) 0.028(6)
C32 0.073(6) 0.088(6) 0.071(6) 0.025(5) 0.024(5) 0.027(5)
C33 0.075(6) 0.088(6) 0.071(6) 0.026(6) 0.023(6) 0.024(6)
C34 0.076(6) 0.090(6) 0.072(6) 0.025(6) 0.023(6) 0.024(6)
C35 0.073(7) 0.087(7) 0.071(7) 0.027(7) 0.022(7) 0.025(7)
C36 0.074(8) 0.089(8) 0.073(8) 0.026(8) 0.021(8) 0.026(8)
C37 0.072(8) 0.086(8) 0.071(8) 0.028(8) 0.021(8) 0.026(8)
C38 0.073(8) 0.087(8) 0.072(8) 0.024(8) 0.019(8) 0.028(8)
C39 0.073(7) 0.089(7) 0.071(7) 0.025(6) 0.022(6) 0.027(6)
C40 0.073(6) 0.087(6) 0.070(6) 0.026(6) 0.022(6) 0.027(6)
C42 0.080(6) 0.086(6) 0.074(6) 0.024(5) 0.019(5) 0.019(6)
C43 0.081(6) 0.087(6) 0.075(6) 0.025(6) 0.020(6) 0.018(6)
C44 0.084(7) 0.090(7) 0.077(7) 0.023(7) 0.018(7) 0.020(7)
C45 0.083(7) 0.092(8) 0.076(7) 0.022(7) 0.017(7) 0.017(7)
C46 0.082(7) 0.090(7) 0.075(7) 0.024(6) 0.019(6) 0.017(6)
C47 0.080(6) 0.088(6) 0.074(6) 0.025(5) 0.019(6) 0.017(6)
C48 0.081(6) 0.087(7) 0.075(6) 0.024(6) 0.019(6) 0.016(6)
C49 0.086(8) 0.092(8) 0.079(8) 0.023(8) 0.016(8) 0.017(8)
C50 0.085(8) 0.092(8) 0.077(8) 0.024(8) 0.016(8) 0.012(8)
C41 0.083(7) 0.092(7) 0.076(7) 0.024(7) 0.017(7) 0.016(7)
C51 0.078(6) 0.084(6) 0.072(6) 0.025(5) 0.021(5) 0.020(6)
C52 0.078(6) 0.083(6) 0.071(6) 0.027(5) 0.021(5) 0.020(6)
C53 0.075(6) 0.081(6) 0.071(6) 0.026(5) 0.025(5) 0.018(5)
C54 0.075(6) 0.081(6) 0.072(6) 0.026(6) 0.022(6) 0.020(6)
C55 0.077(7) 0.081(7) 0.071(7) 0.026(6) 0.022(7) 0.019(7)
C56 0.079(7) 0.084(7) 0.074(7) 0.024(7) 0.021(7) 0.020(7)
C57 0.078(8) 0.082(8) 0.071(8) 0.026(8) 0.023(8) 0.018(8)
C58 0.079(9) 0.084(9) 0.072(9) 0.023(8) 0.023(8) 0.019(8)
C59 0.078(6) 0.084(6) 0.072(6) 0.024(6) 0.022(6) 0.018(6)
C60 0.077(6) 0.083(6) 0.071(6) 0.025(6) 0.023(6) 0.018(6)
C61 0.075(6) 0.079(6) 0.073(6) 0.022(5) 0.030(5) 0.018(6)
C62 0.075(6) 0.079(6) 0.072(6) 0.024(5) 0.029(5) 0.017(5)
C63 0.076(6) 0.081(6) 0.073(6) 0.024(5) 0.026(5) 0.021(5)
C64 0.076(6) 0.082(6) 0.073(6) 0.022(6) 0.027(6) 0.018(6)
C65 0.076(7) 0.080(7) 0.071(7) 0.023(7) 0.030(7) 0.017(7)
C66 0.078(8) 0.082(8) 0.073(8) 0.023(7) 0.028(7) 0.015(7)
C67 0.081(8) 0.082(8) 0.073(8) 0.021(8) 0.029(8) 0.016(8)
C68 0.079(8) 0.083(8) 0.073(8) 0.020(8) 0.031(8) 0.015(8)
C69 0.077(7) 0.080(7) 0.074(7) 0.021(6) 0.030(6) 0.017(6)
C70 0.075(6) 0.079(6) 0.072(6) 0.022(6) 0.030(6) 0.018(6)
C72 0.075(6) 0.078(6) 0.073(6) 0.022(5) 0.029(5) 0.020(6)
C73 0.075(6) 0.078(6) 0.073(6) 0.023(6) 0.028(6) 0.021(6)
C74 0.077(7) 0.078(7) 0.075(7) 0.021(6) 0.028(6) 0.019(7)
C75 0.078(7) 0.080(7) 0.077(7) 0.021(7) 0.026(7) 0.021(7)
C76 0.078(7) 0.079(7) 0.075(7) 0.021(6) 0.027(6) 0.020(7)
C77 0.077(6) 0.079(6) 0.074(6) 0.022(6) 0.029(6) 0.019(6)
C78 0.078(7) 0.079(7) 0.073(7) 0.023(6) 0.027(6) 0.020(6)
C79 0.081(8) 0.080(8) 0.079(8) 0.020(8) 0.027(8) 0.018(8)
C80 0.081(8) 0.079(8) 0.077(8) 0.022(8) 0.026(8) 0.021(8)
C71 0.079(7) 0.081(7) 0.078(7) 0.020(7) 0.025(7) 0.020(7)
C81 0.071(6) 0.078(6) 0.074(6) 0.028(5) 0.021(5) 0.017(5)
C82 0.070(6) 0.077(6) 0.073(6) 0.027(5) 0.023(5) 0.016(5)
C83 0.072(6) 0.079(6) 0.075(6) 0.027(6) 0.022(6) 0.017(6)
C84 0.075(7) 0.082(7) 0.079(7) 0.024(6) 0.020(6) 0.017(6)
C85 0.075(7) 0.080(7) 0.079(7) 0.028(6) 0.019(6) 0.017(6)
C90 0.074(6) 0.080(6) 0.077(6) 0.027(6) 0.021(6) 0.016(6)
C89 0.075(7) 0.082(7) 0.079(7) 0.028(6) 0.018(6) 0.016(6)
C88 0.079(8) 0.083(8) 0.082(8) 0.028(8) 0.017(8) 0.016(8)
C87 0.080(8) 0.084(8) 0.084(8) 0.026(8) 0.017(8) 0.017(8)
C86 0.077(7) 0.083(7) 0.082(7) 0.026(7) 0.017(7) 0.018(7)
C91 0.071(6) 0.079(6) 0.073(6) 0.028(5) 0.023(5) 0.015(5)
C92 0.069(6) 0.078(6) 0.070(6) 0.028(5) 0.025(5) 0.015(5)
C93 0.070(6) 0.079(6) 0.071(6) 0.027(6) 0.025(6) 0.014(6)
C94 0.071(7) 0.082(7) 0.072(7) 0.025(7) 0.026(6) 0.015(7)
C95 0.071(7) 0.081(7) 0.072(7) 0.028(6) 0.025(6) 0.013(6)
C96 0.073(8) 0.083(8) 0.072(8) 0.025(7) 0.026(7) 0.012(7)
C97 0.076(8) 0.085(8) 0.074(8) 0.029(8) 0.025(8) 0.010(8)
C98 0.075(8) 0.083(8) 0.075(8) 0.028(8) 0.023(8) 0.012(8)
C99 0.073(7) 0.081(7) 0.074(6) 0.028(6) 0.024(6) 0.015(6)
C100 0.071(6) 0.080(6) 0.072(6) 0.028(6) 0.024(5) 0.014(6)
C101 0.057(6) 0.067(6) 0.062(6) 0.024(5) 0.026(5) 0.016(5)
C102 0.058(6) 0.068(6) 0.063(6) 0.024(5) 0.026(5) 0.017(5)
C103 0.060(6) 0.069(6) 0.065(6) 0.023(6) 0.025(6) 0.018(6)
C104 0.060(7) 0.069(7) 0.065(7) 0.024(6) 0.021(6) 0.017(6)
C105 0.059(7) 0.067(7) 0.062(7) 0.025(7) 0.022(6) 0.015(7)
C106 0.060(8) 0.069(8) 0.066(8) 0.025(7) 0.018(7) 0.017(7)
C107 0.060(8) 0.069(8) 0.063(8) 0.023(8) 0.019(7) 0.016(8)
C108 0.060(9) 0.068(9) 0.065(9) 0.022(8) 0.020(8) 0.013(8)
C109 0.059(7) 0.067(7) 0.063(6) 0.023(6) 0.022(6) 0.016(6)
C110 0.058(6) 0.068(6) 0.063(6) 0.022(6) 0.023(5) 0.016(6)
C111 0.057(6) 0.066(6) 0.062(6) 0.023(6) 0.024(5) 0.015(5)
C112 0.057(6) 0.068(6) 0.063(6) 0.023(6) 0.026(5) 0.016(5)
C113 0.058(7) 0.069(7) 0.063(7) 0.024(6) 0.026(6) 0.013(6)
C114 0.057(7) 0.067(7) 0.064(7) 0.021(7) 0.024(6) 0.016(6)
C115 0.056(7) 0.068(7) 0.062(7) 0.021(6) 0.028(6) 0.014(6)
C116 0.059(7) 0.068(7) 0.064(7) 0.020(7) 0.025(7) 0.015(7)
C117 0.059(8) 0.070(8) 0.064(8) 0.017(8) 0.024(8) 0.015(8)
C118 0.059(8) 0.071(8) 0.063(8) 0.019(8) 0.027(7) 0.013(7)
C119 0.057(7) 0.068(7) 0.062(6) 0.019(6) 0.025(6) 0.016(6)
C120 0.056(6) 0.068(6) 0.061(6) 0.023(6) 0.026(6) 0.014(6)
C121 0.084(6) 0.074(6) 0.071(6) 0.034(6) 0.031(6) 0.019(6)
C122 0.083(6) 0.075(6) 0.071(6) 0.033(5) 0.031(5) 0.019(6)
C123 0.083(6) 0.077(6) 0.074(6) 0.030(6) 0.029(6) 0.022(6)
C124 0.083(7) 0.075(7) 0.071(7) 0.033(6) 0.033(6) 0.020(6)
C125 0.085(7) 0.073(7) 0.071(7) 0.034(7) 0.033(7) 0.021(7)
C126 0.087(8) 0.076(8) 0.073(7) 0.031(7) 0.032(7) 0.020(7)
C127 0.085(8) 0.074(8) 0.073(8) 0.034(8) 0.031(8) 0.022(8)
C128 0.086(8) 0.074(8) 0.073(8) 0.031(8) 0.032(8) 0.022(8)
C129 0.086(7) 0.075(7) 0.074(7) 0.031(6) 0.031(6) 0.020(6)
C130 0.084(6) 0.074(6) 0.072(6) 0.033(6) 0.031(6) 0.020(6)
C131 0.086(6) 0.076(6) 0.073(6) 0.030(6) 0.031(6) 0.020(6)
C132 0.086(6) 0.076(6) 0.071(6) 0.032(6) 0.031(6) 0.019(6)
C133 0.087(7) 0.078(7) 0.076(7) 0.030(6) 0.030(7) 0.020(7)
C134 0.089(7) 0.079(7) 0.076(7) 0.030(7) 0.030(7) 0.018(7)
C135 0.089(8) 0.077(8) 0.075(7) 0.030(7) 0.030(7) 0.020(7)
C136 0.091(8) 0.080(8) 0.076(8) 0.030(7) 0.028(7) 0.018(7)
C137 0.091(9) 0.079(9) 0.076(8) 0.028(8) 0.028(8) 0.020(8)
C138 0.091(9) 0.078(9) 0.079(9) 0.027(8) 0.029(8) 0.018(9)
C139 0.088(7) 0.078(7) 0.074(7) 0.031(6) 0.030(6) 0.019(6)
C140 0.087(7) 0.076(7) 0.074(6) 0.031(6) 0.030(6) 0.020(6)
C142 0.083(8) 0.093(8) 0.081(7) 0.023(7) 0.026(7) 0.011(7)
C143 0.083(7) 0.090(7) 0.082(7) 0.023(7) 0.024(7) 0.014(7)
C144 0.080(6) 0.087(6) 0.079(6) 0.025(6) 0.027(6) 0.012(6)
C145 0.081(6) 0.086(6) 0.078(6) 0.026(6) 0.027(6) 0.012(6)
C146 0.081(6) 0.088(6) 0.077(6) 0.025(6) 0.027(6) 0.012(6)
C147 0.083(7) 0.090(7) 0.079(7) 0.026(6) 0.025(6) 0.009(6)
C148 0.084(7) 0.093(7) 0.081(7) 0.024(7) 0.024(7) 0.009(7)
C149 0.085(8) 0.092(8) 0.080(8) 0.027(8) 0.025(8) 0.007(8)
C150 0.087(8) 0.090(8) 0.082(8) 0.026(8) 0.021(8) 0.008(8)
C141 0.083(7) 0.089(7) 0.078(7) 0.025(6) 0.025(6) 0.009(6)
C151 0.081(6) 0.084(6) 0.076(6) 0.027(5) 0.026(5) 0.013(6)
C152 0.080(6) 0.083(6) 0.077(6) 0.027(6) 0.026(6) 0.014(6)
C153 0.078(6) 0.079(6) 0.075(6) 0.028(5) 0.027(5) 0.015(6)
C154 0.079(7) 0.083(7) 0.075(7) 0.024(6) 0.029(6) 0.015(6)
C155 0.083(7) 0.083(7) 0.076(7) 0.026(7) 0.025(7) 0.013(7)
C156 0.084(7) 0.084(8) 0.077(7) 0.024(7) 0.027(7) 0.015(7)
C157 0.086(8) 0.087(8) 0.080(8) 0.021(8) 0.026(8) 0.014(8)
C158 0.084(9) 0.085(9) 0.077(9) 0.026(8) 0.028(8) 0.010(8)
C159 0.082(7) 0.084(7) 0.076(7) 0.025(6) 0.026(6) 0.014(6)
C160 0.081(6) 0.083(6) 0.076(6) 0.026(6) 0.027(6) 0.013(6)
C161 0.071(6) 0.079(7) 0.071(6) 0.026(6) 0.026(6) 0.014(6)
C162 0.07(2) 0.08(2) 0.10(2) 0.042(19) 0.023(19) -0.003(19)
C163 0.069(10) 0.076(10) 0.071(9) 0.021(9) 0.024(9) 0.014(9)
C164 0.083(18) 0.092(18) 0.102(18) 0.021(17) 0.018(16) 0.010(17)
C165 0.078(9) 0.080(9) 0.087(9) 0.023(9) 0.020(8) 0.017(9)
C166 0.11(3) 0.09(3) 0.14(3) 0.01(3) -0.01(3) 0.00(3)
C167 0.076(10) 0.083(10) 0.086(10) 0.032(9) 0.020(9) 0.016(10)
C168 0.12(3) 0.13(3) 0.14(3) 0.03(3) -0.01(3) 0.01(3)
C169 0.091(10) 0.093(10) 0.083(10) 0.030(10) 0.018(9) 0.025(10)
C170 0.12(2) 0.12(2) 0.12(2) 0.03(2) 0.02(2) 0.02(2)
C171 0.085(8) 0.091(8) 0.084(8) 0.018(8) 0.023(8) 0.019(8)
C172 0.14(3) 0.12(3) 0.11(3) 0.01(3) 0.01(3) 0.01(3)
C173 0.088(10) 0.101(10) 0.087(10) 0.023(10) 0.025(10) 0.028(10)
C174 0.13(3) 0.15(3) 0.14(3) 0.01(3) 0.01(3) 0.01(3)
Cl3 0.135(8) 0.154(9) 0.128(8) 0.043(6) 0.047(6) 0.046(6)
Cl4 0.047(7) 0.167(14) 0.099(10) 0.031(9) 0.035(7) 0.006(8)
Cl2A 0.15(3) 0.11(2) 0.075(17) 0.050(16) 0.047(18) 0.012(18)
C176 0.11(2) 0.14(2) 0.09(2) 0.01(2) 0.01(2) 0.01(2)
C175 0.082(8) 0.098(8) 0.083(8) 0.021(7) 0.019(7) 0.023(7)

loop_
_atom_type_symbol
_atom_type_description
_atom_type_scat_dispersion_real
_atom_type_scat_dispersion_imag
_atom_type_scat_source
C C 0.0181 0.0091 'International Tables Vol C Tables 4.2.6.8 and 6.1.1.4'
H H 0.0000 0.0000 'International Tables Vol C Tables 4.2.6.8 and 6.1.1.4'
Cl Cl 0.3639 0.7018 'International Tables Vol C Tables 4.2.6.8 and 6.1.1.4'
Eu Eu -8.9294 11.1857 'International Tables Vol C Tables 4.2.6.8 and 6.1.1.4'
O O 0.0492 0.0322 'International Tables Vol C Tables 4.2.6.8 and 6.1.1.4'
P P 0.2955 0.4335 'International Tables Vol C Tables 4.2.6.8 and 6.1.1.4'

loop_
_geom_angle_atom_site_label_1
_geom_angle_atom_site_label_2
_geom_angle_atom_site_label_3
_geom_angle
_geom_angle_site_symmetry_1
_geom_angle_site_symmetry_3
_geom_angle_publ_flag
O1W Eu1 Cl1 143.0(10) . . ?
O1W Eu1 O34 68.1(11) . . ?
O11 Eu1 Cl1 71.1(9) . . ?
O11 Eu1 O1W 84.8(11) . . ?
O11 Eu1 O20 98.8(10) . . ?
O11 Eu1 O24 144.5(10) . . ?
O11 Eu1 O28 85.4(10) . . ?
O11 Eu1 O33 74.7(10) . . ?
O11 Eu1 O34 140.0(10) . . ?
O20 Eu1 Cl1 74.3(9) . . ?
O20 Eu1 O1W 138.8(11) . . ?
O20 Eu1 O24 81.3(10) . . ?
O20 Eu1 O28 146.4(10) . . ?
O20 Eu1 O33 74.7(10) . . ?
O20 Eu1 O34 84.7(10) . . ?
O24 Eu1 Cl1 74.8(8) . . ?
O24 Eu1 O1W 118.4(10) . . ?
O24 Eu1 O33 137.5(9) . . ?
O24 Eu1 O34 75.5(9) . . ?
O28 Eu1 Cl1 75.7(9) . . ?
O28 Eu1 O1W 74.7(12) . . ?
O28 Eu1 O24 76.6(10) . . ?
O28 Eu1 O33 137.6(10) . . ?
O28 Eu1 O34 113.2(10) . . ?
O33 Eu1 Cl1 128.9(8) . . ?
O33 Eu1 O1W 66.7(11) . . ?
O33 Eu1 O34 67.8(9) . . ?
O34 Eu1 Cl1 145.8(8) . . ?
O2W Eu2 Cl1 131.7(9) . . ?
O2W Eu2 O36 70.7(10) . . ?
O15 Eu2 Cl1 73.0(9) . . ?
O15 Eu2 O2W 71.9(11) . . ?
O15 Eu2 O19 89.6(10) . . ?
O15 Eu2 O23 141.5(10) . . ?
O15 Eu2 O35 142.7(10) . . ?
O15 Eu2 O36 95.7(10) . . ?
O19 Eu2 Cl1 75.9(8) . . ?
O19 Eu2 O2W 135.3(10) . . ?
O19 Eu2 O35 116.7(10) . . ?
O19 Eu2 O36 71.1(10) . . ?
O23 Eu2 Cl1 68.6(8) . . ?
O23 Eu2 O2W 139.0(10) . . ?
O23 Eu2 O19 78.9(9) . . ?
O23 Eu2 O35 73.1(10) . . ?
O23 Eu2 O36 114.4(10) . . ?
O32 Eu2 Cl1 66.1(9) . . ?
O32 Eu2 O2W 80.4(11) . . ?
O32 Eu2 O15 88.1(10) . . ?
O32 Eu2 O19 140.9(10) . . ?
O32 Eu2 O23 78.9(10) . . ?
O32 Eu2 O35 86.7(10) . . ?
O32 Eu2 O36 147.9(10) . . ?
O35 Eu2 Cl1 136.2(8) . . ?
O35 Eu2 O2W 70.8(11) . . ?
O35 Eu2 O36 71.1(10) . . ?
O36 Eu2 Cl1 145.2(8) . . ?
O3W Eu3 Cl2 135.8(10) . . ?
O4 Eu3 Cl2 77.9(9) . . ?
O4 Eu3 O3W 133.4(12) . . ?
O4 Eu3 O40 113.3(11) . . ?
O4 Eu3 O37 69.9(11) . . ?
O40 Eu3 Cl2 136.6(10) . . ?
O40 Eu3 O3W 67.5(12) . . ?
O40 Eu3 O37 75.9(11) . . ?
O7 Eu3 Cl2 71.7(9) . . ?
O7 Eu3 O3W 135.4(12) . . ?
O7 Eu3 O4 77.5(11) . . ?
O7 Eu3 O40 70.5(11) . . ?
O7 Eu3 O12 92.0(11) . . ?
O7 Eu3 O27 142.3(11) . . ?
O7 Eu3 O37 117.8(11) . . ?
O12 Eu3 Cl2 70.6(9) . . ?
O12 Eu3 O3W 73.9(12) . . ?
O12 Eu3 O4 148.5(10) . . ?
O12 Eu3 O40 90.2(11) . . ?
O12 Eu3 O27 88.5(11) . . ?
O12 Eu3 O37 139.2(11) . . ?
O27 Eu3 Cl2 73.0(9) . . ?
O27 Eu3 O3W 80.7(12) . . ?
O27 Eu3 O4 82.6(11) . . ?
O27 Eu3 O40 147.2(11) . . ?
O27 Eu3 O37 83.9(11) . . ?
O37 Eu3 Cl2 142.4(9) . . ?
O37 Eu3 O3W 65.3(12) . . ?
O3 Eu4 Cl2 73.0(9) . . ?
O3 Eu4 O4W 122.7(13) . . ?
O3 Eu4 O16 143.1(11) . . ?
O3 Eu4 O31 77.8(10) . . ?
O3 Eu4 O38 73.4(10) . . ?
O3 Eu4 O39 136.2(10) . . ?
O4W Eu4 Cl2 145.2(10) . . ?
O4W Eu4 O39 65.2(11) . . ?
O8 Eu4 Cl2 73.1(9) . . ?
O8 Eu4 O3 82.0(11) . . ?
O8 Eu4 O4W 135.4(12) . . ?
O8 Eu4 O16 101.3(11) . . ?
O8 Eu4 O31 152.0(11) . . ?
O8 Eu4 O38 84.7(11) . . ?
O8 Eu4 O39 71.6(10) . . ?
O16 Eu4 Cl2 72.9(9) . . ?
O16 Eu4 O4W 80.6(13) . . ?
O16 Eu4 O31 84.0(10) . . ?
O16 Eu4 O38 143.4(11) . . ?
O16 Eu4 O39 77.7(11) . . ?
O31 Eu4 Cl2 82.6(9) . . ?
O31 Eu4 O4W 72.5(12) . . ?
O31 Eu4 O38 107.5(11) . . ?
O31 Eu4 O39 135.9(10) . . ?
O38 Eu4 Cl2 141.7(9) . . ?
O38 Eu4 O4W 70.7(12) . . ?
O38 Eu4 O39 69.9(11) . . ?
O39 Eu4 Cl2 127.8(9) . . ?
Cl2A Eu4 O3 79.4(13) . . ?
Cl2A Eu4 O4W 126.4(14) . . ?
Cl2A Eu4 O8 92.0(13) . . ?
Cl2A Eu4 O16 63.8(13) . . ?
Cl2A Eu4 O31 65.5(13) . . ?
Cl2A Eu4 O38 152.7(13) . . ?
Cl2A Eu4 O39 134.4(12) . . ?
Eu1 Cl1 Eu2 129.9(9) . . ?
Eu4 Cl2 Eu3 125.8(8) . . ?
O2 P1 O1 103.8(17) . . ?
O3 P1 O1 110.1(17) . . ?
O3 P1 O2 107.3(17) . . ?
O3 P1 O4 120.4(18) . . ?
O4 P1 O1 104.6(17) . . ?
O4 P1 O2 109.5(17) . . ?
O5 P2 O6 102.3(17) . . ?
O7 P2 O5 105.2(17) . . ?
O7 P2 O6 111.3(18) . . ?
O8 P2 O5 109.6(18) . . ?
O8 P2 O6 107.3(17) . . ?
O8 P2 O7 119.8(18) . . ?
O9 P3 O10 96.7(19) . . ?
O11 P3 O9 104(2) . . ?
O11 P3 O10 115(2) . . ?
O11 P3 O12 119(2) . . ?
O12 P3 O9 116(2) . . ?
O12 P3 O10 103.8(19) . . ?
O13 P4 O14 102.2(16) . . ?
O15 P4 O13 109.7(17) . . ?
O15 P4 O14 110.9(18) . . ?
O15 P4 O16 114.5(18) . . ?
O16 P4 O13 113.6(18) . . ?
O16 P4 O14 105.1(18) . . ?
O17 P5 O18 101.2(15) . . ?
O19 P5 O17 110.9(16) . . ?
O19 P5 O18 107.3(15) . . ?
O19 P5 O20 120.3(16) . . ?
O20 P5 O17 108.4(16) . . ?
O20 P5 O18 107.0(15) . . ?
O22 P6 O21 100.3(14) . . ?
O23 P6 O21 112.7(15) . . ?
O23 P6 O22 106.4(15) . . ?
O24 P6 O21 107.8(15) . . ?
O24 P6 O22 109.9(16) . . ?
O24 P6 O23 118.2(16) . . ?
O25 P7 O26 103.3(16) . . ?
O27 P7 O25 107.5(19) . . ?
O27 P7 O26 106.6(18) . . ?
O27 P7 O28 121.9(18) . . ?
O28 P7 O25 114.3(18) . . ?
O28 P7 O26 101.1(17) . . ?
O29 P8 O30 102.0(17) . . ?
O31 P8 O29 109.7(18) . . ?
O31 P8 O30 109.9(19) . . ?
O32 P8 O29 109.6(18) . . ?
O32 P8 O30 102.6(18) . . ?
O32 P8 O31 121.2(19) . . ?
C2 O1 P1 120(3) . . ?
C12 O2 P1 122(3) . . ?
P1 O3 Eu4 152.3(19) . . ?
P1 O4 Eu3 147.3(18) . . ?
C175 O40 Eu3 136(3) . . ?
C22 O5 P2 123(2) . . ?
C32 O6 P2 116(3) . . ?
P2 O7 Eu3 154.1(18) . . ?
P2 O8 Eu4 151.0(19) . . ?
P3 O9 C43 134(2) . . ?
C52 O10 P3 117(3) . . ?
P3 O11 Eu1 160(2) . . ?
P3 O12 Eu3 159.3(19) . . ?
C62 O13 P4 122(3) . . ?
C73 O14 P4 120(2) . . ?
P4 O15 Eu2 164.8(19) . . ?
P4 O16 Eu4 175(2) . . ?
C82 O17 P5 123(2) . . ?
C92 O18 P5 115(3) . . ?
P5 O19 Eu2 149.0(17) . . ?
P5 O20 Eu1 156.7(17) . . ?
C102 O21 P6 117(2) . . ?
C112 O22 P6 119(2) . . ?
P6 O23 Eu2 152.9(17) . . ?
P6 O24 Eu1 139.9(17) . . ?
C132 O25 P7 118(3) . . ?
C122 O26 P7 119(3) . . ?
P7 O27 Eu3 159(2) . . ?
P7 O28 Eu1 159.8(19) . . ?
C152 O29 P8 121(3) . . ?
C144 O30 P8 121(2) . . ?
P8 O31 Eu4 158.1(19) . . ?
P8 O32 Eu2 155.9(19) . . ?
C161 O33 Eu1 135(2) . . ?
C163 O34 Eu1 138(2) . . ?
C165 O35 Eu2 128(2) . . ?
C167 O36 Eu2 131(3) . . ?
C169 O37 Eu3 130(3) . . ?
C173 O38 Eu4 147(3) . . ?
C171 O39 Eu4 133(3) . . ?
C2 C1 C10 124(4) . . ?
C2 C1 C11 114(4) . . ?
C10 C1 C11 122(4) . . ?
O1 C2 C1 125(4) . . ?
O1 C2 C3 119(4) . . ?
C1 C2 C3 115(4) . . ?
C2 C3 H3 118.3 . . ?
C4 C3 C2 123(4) . . ?
C4 C3 H3 118.3 . . ?
C3 C4 H4 121.5 . . ?
C3 C4 C5 117(4) . . ?
C5 C4 H4 121.5 . . ?
C6 C5 C4 116(4) . . ?
C10 C5 C4 122(4) . . ?
C10 C5 C6 122(4) . . ?
C5 C6 H6 120.9 . . ?
C7 C6 C5 118(5) . . ?
C7 C6 H6 120.9 . . ?
C6 C7 H7 120.4 . . ?
C6 C7 C8 119(5) . . ?
C8 C7 H7 120.4 . . ?
C7 C8 H8 118.9 . . ?
C9 C8 C7 122(4) . . ?
C9 C8 H8 118.9 . . ?
C8 C9 H9 120.4 . . ?
C8 C9 C10 119(5) . . ?
C10 C9 H9 120.4 . . ?
C5 C10 C1 118(4) . . ?
C5 C10 C9 118(4) . . ?
C9 C10 C1 122(4) . . ?
C12 C11 C1 124(4) . . ?
C12 C11 C20 111(4) . . ?
C20 C11 C1 125(4) . . ?
O2 C12 C11 117(4) . . ?
C13 C12 O2 117(4) . . ?
C13 C12 C11 125(4) . . ?
C12 C13 H13 121.7 . . ?
C12 C13 C14 117(5) . . ?
C14 C13 H13 121.7 . . ?
C13 C14 H14 118.4 . . ?
C15 C14 C13 123(5) . . ?
C15 C14 H14 118.4 . . ?
C14 C15 C16 119(5) . . ?
C14 C15 C20 118(5) . . ?
C20 C15 C16 123(5) . . ?
C15 C16 H16 120.4 . . ?
C17 C16 C15 119(5) . . ?
C17 C16 H16 120.4 . . ?
C16 C17 H17 118.6 . . ?
C16 C17 C18 123(5) . . ?
C18 C17 H17 118.6 . . ?
C17 C18 H18 122.3 . . ?
C17 C18 C19 115(5) . . ?
C19 C18 H18 122.3 . . ?
C18 C19 H19 118.2 . . ?
C20 C19 C18 124(4) . . ?
C20 C19 H19 118.2 . . ?
C15 C20 C11 126(4) . . ?
C19 C20 C11 118(4) . . ?
C19 C20 C15 115(4) . . ?
O5 C22 C21 121(2) . . ?
O5 C22 C23 119(2) . . ?
C21 C22 C23 120.0 . . ?
C22 C21 C31 118(3) . . ?
C30 C21 C22 120.0 . . ?
C30 C21 C31 122(3) . . ?
C21 C30 C25 120.0 . . ?
C21 C30 C29 123(3) . . ?
C25 C30 C29 116(3) . . ?
C30 C25 C26 119(3) . . ?
C24 C25 C30 120.0 . . ?
C24 C25 C26 121(3) . . ?
C25 C24 H24 120.0 . . ?
C23 C24 C25 120.0 . . ?
C23 C24 H24 120.0 . . ?
C22 C23 H23 120.0 . . ?
C24 C23 C22 120.0 . . ?
C24 C23 H23 120.0 . . ?
C25 C26 H26 120.3 . . ?
C27 C26 C25 119(4) . . ?
C27 C26 H26 120.3 . . ?
C26 C27 H27 118.7 . . ?
C26 C27 C28 123(5) . . ?
C28 C27 H27 118.7 . . ?
C27 C28 H28 121.8 . . ?
C29 C28 C27 116(5) . . ?
C29 C28 H28 121.8 . . ?
C30 C29 H29 117.1 . . ?
C28 C29 C30 126(4) . . ?
C28 C29 H29 117.1 . . ?
C32 C31 C21 118(4) . . ?
C32 C31 C40 114(3) . . ?
C40 C31 C21 128(4) . . ?
O6 C32 C31 117(4) . . ?
O6 C32 C33 118(4) . . ?
C33 C32 C31 125(4) . . ?
C32 C33 H33 121.6 . . ?
C34 C33 C32 117(4) . . ?
C34 C33 H33 121.6 . . ?
C33 C34 H34 118.2 . . ?
C33 C34 C35 124(5) . . ?
C35 C34 H34 118.2 . . ?
C34 C35 C36 123(4) . . ?
C40 C35 C34 118(4) . . ?
C40 C35 C36 119(4) . . ?
C35 C36 H36 122.3 . . ?
C37 C36 C35 115(4) . . ?
C37 C36 H36 122.3 . . ?
C36 C37 H37 117.1 . . ?
C38 C37 C36 126(5) . . ?
C38 C37 H37 117.1 . . ?
C37 C38 H38 118.2 . . ?
C37 C38 C39 124(5) . . ?
C39 C38 H38 118.2 . . ?
C38 C39 H39 122.5 . . ?
C38 C39 C40 115(4) . . ?
C40 C39 H39 122.5 . . ?
C35 C40 C31 122(4) . . ?
C35 C40 C39 121(4) . . ?
C39 C40 C31 118(4) . . ?
C43 C42 C47 120.0 . . ?
C43 C42 C51 114(2) . . ?
C47 C42 C51 125(2) . . ?
C42 C43 O9 109.0(16) . . ?
C42 C43 C44 120.0 . . ?
C44 C43 O9 124.6(17) . . ?
C43 C44 H44 120.0 . . ?
C43 C44 C45 120.0 . . ?
C45 C44 H44 120.0 . . ?
C44 C45 H45 120.0 . . ?
C46 C45 C44 120.0 . . ?
C46 C45 H45 120.0 . . ?
C45 C46 C47 120.0 . . ?
C45 C46 C41 120.0 . . ?
C47 C46 C41 120.0 . . ?
C46 C47 C42 120.0 . . ?
C48 C47 C42 120.0 . . ?
C48 C47 C46 120.0 . . ?
C47 C48 H48 120.0 . . ?
C49 C48 C47 120.0 . . ?
C49 C48 H48 120.0 . . ?
C48 C49 H49 120.0 . . ?
C48 C49 C50 120.0 . . ?
C50 C49 H49 120.0 . . ?
C49 C50 H50 120.0 . . ?
C41 C50 C49 120.0 . . ?
C41 C50 H50 120.0 . . ?
C46 C41 H41 120.0 . . ?
C50 C41 C46 120.0 . . ?
C50 C41 H41 120.0 . . ?
C52 C51 C42 120(4) . . ?
C52 C51 C60 118(4) . . ?
C60 C51 C42 121(4) . . ?
O10 C52 C53 119(4) . . ?
C51 C52 O10 118(4) . . ?
C51 C52 C53 122(4) . . ?
C52 C53 H53 119.6 . . ?
C54 C53 C52 121(5) . . ?
C54 C53 H53 119.6 . . ?
C53 C54 H54 119.0 . . ?
C53 C54 C55 122(5) . . ?
C55 C54 H54 119.0 . . ?
C54 C55 C56 126(4) . . ?
C54 C55 C60 116(4) . . ?
C60 C55 C56 118(4) . . ?
C55 C56 H56 117.1 . . ?
C57 C56 C55 126(5) . . ?
C57 C56 H56 117.1 . . ?
C56 C57 H57 119.1 . . ?
C56 C57 C58 122(5) . . ?
C58 C57 H57 119.1 . . ?
C57 C58 H58 121.1 . . ?
C57 C58 C59 118(5) . . ?
C59 C58 H58 121.1 . . ?
C58 C59 H59 119.6 . . ?
C60 C59 C58 121(4) . . ?
C60 C59 H59 119.6 . . ?
C51 C60 C55 121(4) . . ?
C51 C60 C59 123(4) . . ?
C59 C60 C55 116(4) . . ?
C62 C61 C70 116(3) . . ?
C62 C61 C72 120(4) . . ?
C72 C61 C70 124(4) . . ?
C61 C62 O13 117(4) . . ?
C61 C62 C63 122(4) . . ?
C63 C62 O13 121(4) . . ?
C62 C63 H63 117.4 . . ?
C62 C63 C64 125(5) . . ?
C64 C63 H63 117.4 . . ?
C63 C64 H64 123.1 . . ?
C65 C64 C63 114(4) . . ?
C65 C64 H64 123.1 . . ?
C64 C65 C66 116(4) . . ?
C70 C65 C64 124(4) . . ?
C70 C65 C66 119(4) . . ?
C65 C66 H66 122.6 . . ?
C67 C66 C65 115(5) . . ?
C67 C66 H66 122.6 . . ?
C66 C67 H67 115.3 . . ?
C66 C67 C68 129(5) . . ?
C68 C67 H67 115.3 . . ?
C67 C68 H68 121.6 . . ?
C67 C68 C69 117(5) . . ?
C69 C68 H68 121.6 . . ?
C68 C69 H69 120.6 . . ?
C68 C69 C70 119(5) . . ?
C70 C69 H69 120.6 . . ?
C65 C70 C61 119(4) . . ?
C65 C70 C69 120(4) . . ?
C69 C70 C61 121(4) . . ?
C73 C72 C61 115(2) . . ?
C73 C72 C77 120.0 . . ?
C77 C72 C61 124(2) . . ?
O14 C73 C72 123(2) . . ?
O14 C73 C74 117(2) . . ?
C72 C73 C74 120.0 . . ?
C73 C74 H74 120.0 . . ?
C75 C74 C73 120.0 . . ?
C75 C74 H74 120.0 . . ?
C74 C75 H75 120.0 . . ?
C74 C75 C76 120.0 . . ?
C76 C75 H75 120.0 . . ?
C75 C76 C71 120.0 . . ?
C77 C76 C75 120.0 . . ?
C77 C76 C71 120.0 . . ?
C76 C77 C72 120.0 . . ?
C76 C77 C78 120.0 . . ?
C78 C77 C72 120.0 . . ?
C77 C78 H78 120.0 . . ?
C79 C78 C77 120.0 . . ?
C79 C78 H78 120.0 . . ?
C78 C79 H79 120.0 . . ?
C80 C79 C78 120.0 . . ?
C80 C79 H79 120.0 . . ?
C79 C80 H80 120.0 . . ?
C79 C80 C71 120.0 . . ?
C71 C80 H80 120.0 . . ?
C76 C71 H71 120.0 . . ?
C80 C71 C76 120.0 . . ?
C80 C71 H71 120.0 . . ?
C82 C81 C90 120.0 . . ?
C82 C81 C91 115(2) . . ?
C90 C81 C91 125(2) . . ?
O17 C82 C81 122(2) . . ?
O17 C82 C83 118(2) . . ?
C83 C82 C81 120.0 . . ?
C82 C83 H83 120.0 . . ?
C84 C83 C82 120.0 . . ?
C84 C83 H83 120.0 . . ?
C83 C84 H84 120.0 . . ?
C83 C84 C85 120.0 . . ?
C85 C84 H84 120.0 . . ?
C84 C85 C86 120.0 . . ?
C90 C85 C84 120.0 . . ?
C90 C85 C86 120.0 . . ?
C85 C90 C81 120.0 . . ?
C85 C90 C89 120.0 . . ?
C89 C90 C81 120.0 . . ?
C90 C89 H89 120.0 . . ?
C90 C89 C88 120.0 . . ?
C88 C89 H89 120.0 . . ?
C89 C88 H88 120.0 . . ?
C87 C88 C89 120.0 . . ?
C87 C88 H88 120.0 . . ?
C88 C87 H87 120.0 . . ?
C88 C87 C86 120.0 . . ?
C86 C87 H87 120.0 . . ?
C85 C86 H86 120.0 . . ?
C87 C86 C85 120.0 . . ?
C87 C86 H86 120.0 . . ?
C92 C91 C81 118(4) . . ?
C92 C91 C100 118(3) . . ?
C100 C91 C81 124(4) . . ?
O18 C92 C91 119(4) . . ?
C93 C92 O18 119(4) . . ?
C93 C92 C91 122(4) . . ?
C92 C93 H93 119.8 . . ?
C92 C93 C94 120(5) . . ?
C94 C93 H93 119.8 . . ?
C93 C94 H94 118.3 . . ?
C95 C94 C93 123(5) . . ?
C95 C94 H94 118.3 . . ?
C94 C95 C96 129(5) . . ?
C94 C95 C100 119(4) . . ?
C100 C95 C96 112(4) . . ?
C95 C96 H96 116.2 . . ?
C97 C96 C95 128(5) . . ?
C97 C96 H96 116.2 . . ?
C96 C97 H97 122.2 . . ?
C96 C97 C98 116(5) . . ?
C98 C97 H97 122.2 . . ?
C97 C98 H98 118.2 . . ?
C99 C98 C97 124(5) . . ?
C99 C98 H98 118.2 . . ?
C98 C99 H99 118.4 . . ?
C98 C99 C100 123(5) . . ?
C100 C99 H99 118.4 . . ?
C91 C100 C95 116(4) . . ?
C99 C100 C91 126(4) . . ?
C99 C100 C95 118(4) . . ?
C102 C101 C110 115(3) . . ?
C102 C101 C111 122(3) . . ?
C111 C101 C110 123(3) . . ?
O21 C102 C101 116(3) . . ?
O21 C102 C103 121(4) . . ?
C101 C102 C103 123(4) . . ?
C102 C103 H103 119.2 . . ?
C104 C103 C102 122(4) . . ?
C104 C103 H103 119.2 . . ?
C103 C104 H104 119.7 . . ?
C105 C104 C103 121(4) . . ?
C105 C104 H104 119.7 . . ?
C104 C105 C106 124(4) . . ?
C104 C105 C110 120(4) . . ?
C106 C105 C110 115(4) . . ?
C105 C106 H106 120.6 . . ?
C107 C106 C105 119(4) . . ?
C107 C106 H106 120.6 . . ?
C106 C107 H107 116.3 . . ?
C106 C107 C108 127(4) . . ?
C108 C107 H107 116.3 . . ?
C107 C108 H108 120.7 . . ?
C107 C108 C109 119(4) . . ?
C109 C108 H108 120.7 . . ?
C108 C109 H109 121.5 . . ?
C108 C109 C110 117(4) . . ?
C110 C109 H109 121.5 . . ?
C101 C110 C105 119(3) . . ?
C109 C110 C101 118(4) . . ?
C109 C110 C105 121(4) . . ?
C112 C111 C101 115(3) . . ?
C112 C111 C120 120(3) . . ?
C120 C111 C101 126(3) . . ?
C111 C112 O22 122(3) . . ?
C111 C112 C113 121(3) . . ?
C113 C112 O22 117(3) . . ?
C112 C113 H113 121.4 . . ?
C114 C113 C112 117(3) . . ?
C114 C113 H113 121.4 . . ?
C113 C114 H114 118.6 . . ?
C113 C114 C115 123(3) . . ?
C115 C114 H114 118.6 . . ?
C114 C115 C116 121(3) . . ?
C114 C115 C120 118(3) . . ?
C120 C115 C116 120(3) . . ?
C115 C116 H116 119.2 . . ?
C117 C116 C115 122(3) . . ?
C117 C116 H116 119.2 . . ?
C116 C117 H117 121.0 . . ?
C116 C117 C118 118(4) . . ?
C118 C117 H117 121.0 . . ?
C117 C118 H118 119.3 . . ?
C117 C118 C119 121(4) . . ?
C119 C118 H118 119.3 . . ?
C118 C119 H119 119.6 . . ?
C118 C119 C120 121(3) . . ?
C120 C119 H119 119.6 . . ?
C111 C120 C115 120(3) . . ?
C119 C120 C111 122(3) . . ?
C119 C120 C115 118(3) . . ?
C122 C121 C131 121(4) . . ?
C130 C121 C122 115(4) . . ?
C130 C121 C131 125(4) . . ?
O26 C122 C121 116(4) . . ?
C123 C122 O26 121(4) . . ?
C123 C122 C121 123(4) . . ?
C122 C123 H123 118.7 . . ?
C122 C123 C124 123(5) . . ?
C124 C123 H123 118.7 . . ?
C123 C124 H124 122.0 . . ?
C123 C124 C125 116(4) . . ?
C125 C124 H124 122.0 . . ?
C124 C125 C126 121(4) . . ?
C130 C125 C124 122(4) . . ?
C130 C125 C126 117(4) . . ?
C125 C126 H126 119.0 . . ?
C127 C126 C125 122(4) . . ?
C127 C126 H126 119.0 . . ?
C126 C127 H127 118.7 . . ?
C126 C127 C128 123(5) . . ?
C128 C127 H127 118.7 . . ?
C127 C128 H128 120.3 . . ?
C127 C128 C129 119(4) . . ?
C129 C128 H128 120.3 . . ?
C128 C129 H129 121.2 . . ?
C128 C129 C130 118(4) . . ?
C130 C129 H129 121.2 . . ?
C121 C130 C129 118(4) . . ?
C125 C130 C121 120(4) . . ?
C125 C130 C129 121(4) . . ?
C132 C131 C121 116(4) . . ?
C132 C131 C140 121(4) . . ?
C140 C131 C121 123(4) . . ?
O25 C132 C131 124(4) . . ?
O25 C132 C133 114(4) . . ?
C131 C132 C133 121(4) . . ?
C132 C133 H133 121.3 . . ?
C134 C133 C132 117(5) . . ?
C134 C133 H133 121.3 . . ?
C133 C134 H134 118.0 . . ?
C133 C134 C135 124(5) . . ?
C135 C134 H134 118.0 . . ?
C134 C135 C140 117(4) . . ?
C136 C135 C134 130(5) . . ?
C136 C135 C140 112(4) . . ?
C135 C136 H136 114.3 . . ?
C137 C136 C135 131(5) . . ?
C137 C136 H136 114.3 . . ?
C136 C137 H137 118.8 . . ?
C136 C137 C138 122(5) . . ?
C138 C137 H137 118.8 . . ?
C137 C138 H138 122.0 . . ?
C137 C138 C139 116(5) . . ?
C139 C138 H138 122.0 . . ?
C138 C139 H139 119.9 . . ?
C140 C139 C138 120(4) . . ?
C140 C139 H139 119.9 . . ?
C131 C140 C135 117(4) . . ?
C139 C140 C131 124(4) . . ?
C139 C140 C135 118(4) . . ?
C143 C142 H142 120.0 . . ?
C143 C142 C147 120.0 . . ?
C147 C142 H142 120.0 . . ?
C142 C143 H143 120.0 . . ?
C144 C143 C142 120.0 . . ?
C144 C143 H143 120.0 . . ?
C143 C144 O30 119.9(19) . . ?
C143 C144 C145 120.0 . . ?
C145 C144 O30 119.3(19) . . ?
C144 C145 C151 113(2) . . ?
C146 C145 C144 120.0 . . ?
C146 C145 C151 125(2) . . ?
C145 C146 C141 120.0 . . ?
C147 C146 C145 120.0 . . ?
C147 C146 C141 120.0 . . ?
C146 C147 C142 120.0 . . ?
C146 C147 C148 120.0 . . ?
C148 C147 C142 120.0 . . ?
C147 C148 H148 120.0 . . ?
C149 C148 C147 120.0 . . ?
C149 C148 H148 120.0 . . ?
C148 C149 H149 120.0 . . ?
C150 C149 C148 120.0 . . ?
C150 C149 H149 120.0 . . ?
C149 C150 H150 120.0 . . ?
C141 C150 C149 120.0 . . ?
C141 C150 H150 120.0 . . ?
C146 C141 H141 120.0 . . ?
C150 C141 C146 120.0 . . ?
C150 C141 H141 120.0 . . ?
C152 C151 C145 118(4) . . ?
C152 C151 C160 114(4) . . ?
C160 C151 C145 126(4) . . ?
O29 C152 C153 113(4) . . ?
C151 C152 O29 118(4) . . ?
C151 C152 C153 128(4) . . ?
C152 C153 H153 124.7 . . ?
C154 C153 C152 111(5) . . ?
C154 C153 H153 124.7 . . ?
C153 C154 H154 113.6 . . ?
C153 C154 C155 133(5) . . ?
C155 C154 H154 113.6 . . ?
C154 C155 C156 127(5) . . ?
C154 C155 C160 115(4) . . ?
C156 C155 C160 118(4) . . ?
C155 C156 H156 122.2 . . ?
C155 C156 C157 116(4) . . ?
C157 C156 H156 122.2 . . ?
C156 C157 H157 117.6 . . ?
C158 C157 C156 125(5) . . ?
C158 C157 H157 117.6 . . ?
C157 C158 H158 120.4 . . ?
C157 C158 C159 119(5) . . ?
C159 C158 H158 120.4 . . ?
C158 C159 H159 120.7 . . ?
C160 C159 C158 119(4) . . ?
C160 C159 H159 120.7 . . ?
C151 C160 C155 119(4) . . ?
C159 C160 C151 119(4) . . ?
C159 C160 C155 122(4) . . ?
O33 C161 H16A 108.9 . . ?
O33 C161 H16B 108.9 . . ?
O33 C161 C162 113(3) . . ?
H16A C161 H16B 107.7 . . ?
C162 C161 H16A 108.9 . . ?
C162 C161 H16B 108.9 . . ?
C161 C162 H16C 109.5 . . ?
C161 C162 H16D 109.5 . . ?
C161 C162 H16E 109.5 . . ?
H16C C162 H16D 109.5 . . ?
H16C C162 H16E 109.5 . . ?
H16D C162 H16E 109.5 . . ?
O34 C163 H16F 110.4 . . ?
O34 C163 H16G 110.4 . . ?
O34 C163 C164 107(3) . . ?
H16F C163 H16G 108.6 . . ?
C164 C163 H16F 110.4 . . ?
C164 C163 H16G 110.4 . . ?
C163 C164 H16H 109.5 . . ?
C163 C164 H16I 109.5 . . ?
C163 C164 H16J 109.5 . . ?
H16H C164 H16I 109.5 . . ?
H16H C164 H16J 109.5 . . ?
H16I C164 H16J 109.5 . . ?
O35 C165 H16K 108.7 . . ?
O35 C165 H16L 108.7 . . ?
O35 C165 C166 114(4) . . ?
H16K C165 H16L 107.6 . . ?
C166 C165 H16K 108.7 . . ?
C166 C165 H16L 108.7 . . ?
C165 C166 H16M 109.5 . . ?
C165 C166 H16N 109.5 . . ?
C165 C166 H16O 109.5 . . ?
H16M C166 H16N 109.5 . . ?
H16M C166 H16O 109.5 . . ?
H16N C166 H16O 109.5 . . ?
O36 C167 H16P 104.0 . . ?
O36 C167 H16Q 104.0 . . ?
O36 C167 C168 133(4) . . ?
H16P C167 H16Q 105.5 . . ?
C168 C167 H16P 104.0 . . ?
C168 C167 H16Q 104.0 . . ?
C167 C168 H16R 109.5 . . ?
C167 C168 H16S 109.5 . . ?
C167 C168 H16T 109.5 . . ?
H16R C168 H16S 109.5 . . ?
H16R C168 H16T 109.5 . . ?
H16S C168 H16T 109.5 . . ?
O37 C169 H16U 108.0 . . ?
O37 C169 H16V 108.0 . . ?
O37 C169 C170 117(4) . . ?
H16U C169 H16V 107.2 . . ?
C170 C169 H16U 108.0 . . ?
C170 C169 H16V 108.0 . . ?
C169 C170 H17A 109.5 . . ?
C169 C170 H17B 109.5 . . ?
C169 C170 H17C 109.5 . . ?
H17A C170 H17B 109.5 . . ?
H17A C170 H17C 109.5 . . ?
H17B C170 H17C 109.5 . . ?
O39 C171 H17D 108.5 . . ?
O39 C171 H17E 108.5 . . ?
O39 C171 C172 115(4) . . ?
H17D C171 H17E 107.5 . . ?
C172 C171 H17D 108.5 . . ?
C172 C171 H17E 108.5 . . ?
C171 C172 H17F 109.5 . . ?
C171 C172 H17G 109.5 . . ?
C171 C172 H17H 109.5 . . ?
H17F C172 H17G 109.5 . . ?
H17F C172 H17H 109.5 . . ?
H17G C172 H17H 109.5 . . ?
O38 C173 H17I 100.9 . . ?
O38 C173 H17J 100.9 . . ?
O38 C173 C174 144(5) . . ?
H17I C173 H17J 104.4 . . ?
C174 C173 H17I 100.9 . . ?
C174 C173 H17J 100.9 . . ?
C173 C174 H17K 109.5 . . ?
C173 C174 H17L 109.5 . . ?
C173 C174 H17M 109.5 . . ?
H17K C174 H17L 109.5 . . ?
H17K C174 H17M 109.5 . . ?
H17L C174 H17M 109.5 . . ?
H17N C176 H17O 109.5 . . ?
H17N C176 H17P 109.5 . . ?
H17O C176 H17P 109.5 . . ?
C175 C176 H17N 109.5 . . ?
C175 C176 H17O 109.5 . . ?
C175 C176 H17P 109.5 . . ?
O40 C175 C176 136(5) . . ?
O40 C175 H17Q 103.1 . . ?
O40 C175 H17R 103.1 . . ?
C176 C175 H17Q 103.1 . . ?
C176 C175 H17R 103.1 . . ?
H17Q C175 H17R 105.1 . . ?

loop_
_geom_bond_atom_site_label_1
_geom_bond_atom_site_label_2
_geom_bond_distance
_geom_bond_site_symmetry_2
_geom_bond_publ_flag
Eu1 Cl1 2.72(2) . ?
Eu1 O1W 2.48(3) . ?
Eu1 O11 2.24(3) . ?
Eu1 O20 2.27(3) . ?
Eu1 O24 2.41(3) . ?
Eu1 O28 2.29(3) . ?
Eu1 O33 2.45(3) . ?
Eu1 O34 2.49(3) . ?
Eu2 Cl1 2.95(2) . ?
Eu2 O2W 2.51(3) . ?
Eu2 O15 2.29(3) . ?
Eu2 O19 2.34(3) . ?
Eu2 O23 2.32(3) . ?
Eu2 O32 2.28(3) . ?
Eu2 O35 2.49(3) . ?
Eu2 O36 2.51(3) . ?
Eu3 Cl2 2.97(2) . ?
Eu3 O3W 2.50(4) . ?
Eu3 O4 2.33(3) . ?
Eu3 O40 2.44(3) . ?
Eu3 O7 2.24(3) . ?
Eu3 O12 2.26(3) . ?
Eu3 O27 2.27(3) . ?
Eu3 O37 2.49(3) . ?
Eu4 Cl2 2.880(19) . ?
Eu4 O3 2.28(3) . ?
Eu4 O4W 2.51(4) . ?
Eu4 O8 2.28(3) . ?
Eu4 O16 2.34(3) . ?
Eu4 O31 2.37(3) . ?
Eu4 O38 2.46(3) . ?
Eu4 O39 2.53(3) . ?
Eu4 Cl2A 1.60(3) . ?
P1 O1 1.59(3) . ?
P1 O2 1.58(3) . ?
P1 O3 1.49(3) . ?
P1 O4 1.49(3) . ?
P2 O5 1.59(3) . ?
P2 O6 1.60(3) . ?
P2 O7 1.52(3) . ?
P2 O8 1.52(3) . ?
P3 O9 1.572(14) . ?
P3 O10 1.60(3) . ?
P3 O11 1.43(3) . ?
P3 O12 1.53(3) . ?
P4 O13 1.54(3) . ?
P4 O14 1.65(3) . ?
P4 O15 1.44(3) . ?
P4 O16 1.47(3) . ?
P5 O17 1.63(3) . ?
P5 O18 1.64(3) . ?
P5 O19 1.46(3) . ?
P5 O20 1.52(3) . ?
P6 O21 1.61(3) . ?
P6 O22 1.57(3) . ?
P6 O23 1.48(3) . ?
P6 O24 1.43(3) . ?
P7 O25 1.60(3) . ?
P7 O26 1.68(3) . ?
P7 O27 1.47(3) . ?
P7 O28 1.47(3) . ?
P8 O29 1.58(3) . ?
P8 O30 1.590(15) . ?
P8 O31 1.49(3) . ?
P8 O32 1.46(3) . ?
O1 C2 1.30(5) . ?
O2 C12 1.39(5) . ?
O40 C175 1.402(16) . ?
O5 C22 1.37(3) . ?
O6 C32 1.39(5) . ?
O9 C43 1.72(3) . ?
O10 C52 1.40(5) . ?
O13 C62 1.38(5) . ?
O14 C73 1.38(3) . ?
O17 C82 1.32(3) . ?
O18 C92 1.40(5) . ?
O21 C102 1.37(4) . ?
O22 C112 1.40(4) . ?
O25 C132 1.35(5) . ?
O26 C122 1.38(5) . ?
O29 C152 1.39(5) . ?
O30 C144 1.53(3) . ?
O33 C161 1.41(3) . ?
O34 C163 1.42(3) . ?
O35 C165 1.41(3) . ?
O36 C167 1.41(3) . ?
O37 C169 1.42(3) . ?
O38 C173 1.41(3) . ?
O39 C171 1.40(3) . ?
C1 C2 1.40(6) . ?
C1 C10 1.42(6) . ?
C1 C11 1.47(3) . ?
C2 C3 1.41(6) . ?
C3 H3 0.9300 . ?
C3 C4 1.39(6) . ?
C4 H4 0.9300 . ?
C4 C5 1.44(6) . ?
C5 C6 1.43(6) . ?
C5 C10 1.35(6) . ?
C6 H6 0.9300 . ?
C6 C7 1.27(5) . ?
C7 H7 0.9300 . ?
C7 C8 1.47(6) . ?
C8 H8 0.9300 . ?
C8 C9 1.28(5) . ?
C9 H9 0.9300 . ?
C9 C10 1.41(6) . ?
C11 C12 1.42(6) . ?
C11 C20 1.43(6) . ?
C12 C13 1.37(6) . ?
C13 H13 0.9300 . ?
C13 C14 1.42(6) . ?
C14 H14 0.9300 . ?
C14 C15 1.30(6) . ?
C15 C16 1.41(6) . ?
C15 C20 1.38(6) . ?
C16 H16 0.9300 . ?
C16 C17 1.33(6) . ?
C17 H17 0.9300 . ?
C17 C18 1.37(6) . ?
C18 H18 0.9300 . ?
C18 C19 1.45(6) . ?
C19 H19 0.9300 . ?
C19 C20 1.38(6) . ?
C22 C21 1.3900 . ?
C22 C23 1.3901 . ?
C21 C30 1.3900 . ?
C21 C31 1.49(3) . ?
C30 C25 1.3900 . ?
C30 C29 1.48(5) . ?
C25 C24 1.3900 . ?
C25 C26 1.53(5) . ?
C24 H24 0.9300 . ?
C24 C23 1.3900 . ?
C23 H23 0.9300 . ?
C26 H26 0.9300 . ?
C26 C27 1.35(6) . ?
C27 H27 0.9300 . ?
C27 C28 1.45(6) . ?
C28 H28 0.9300 . ?
C28 C29 1.35(6) . ?
C29 H29 0.9300 . ?
C31 C32 1.41(6) . ?
C31 C40 1.47(6) . ?
C32 C33 1.40(6) . ?
C33 H33 0.9300 . ?
C33 C34 1.34(6) . ?
C34 H34 0.9300 . ?
C34 C35 1.44(6) . ?
C35 C36 1.49(6) . ?
C35 C40 1.38(6) . ?
C36 H36 0.9300 . ?
C36 C37 1.32(5) . ?
C37 H37 0.9300 . ?
C37 C38 1.27(6) . ?
C38 H38 0.9300 . ?
C38 C39 1.41(6) . ?
C39 H39 0.9300 . ?
C39 C40 1.42(6) . ?
C42 C43 1.3900 . ?
C42 C47 1.3900 . ?
C42 C51 1.48(3) . ?
C43 C44 1.3900 . ?
C44 H44 0.9300 . ?
C44 C45 1.3900 . ?
C45 H45 0.9300 . ?
C45 C46 1.3900 . ?
C46 C47 1.3900 . ?
C46 C41 1.3900 . ?
C47 C48 1.3900 . ?
C48 H48 0.9300 . ?
C48 C49 1.3900 . ?
C49 H49 0.9300 . ?
C49 C50 1.3900 . ?
C50 H50 0.9300 . ?
C50 C41 1.3900 . ?
C41 H41 0.9300 . ?
C51 C52 1.31(6) . ?
C51 C60 1.41(6) . ?
C52 C53 1.42(6) . ?
C53 H53 0.9300 . ?
C53 C54 1.29(6) . ?
C54 H54 0.9300 . ?
C54 C55 1.40(6) . ?
C55 C56 1.47(6) . ?
C55 C60 1.44(6) . ?
C56 H56 0.9300 . ?
C56 C57 1.27(6) . ?
C57 H57 0.9300 . ?
C57 C58 1.35(6) . ?
C58 H58 0.9300 . ?
C58 C59 1.53(6) . ?
C59 H59 0.9300 . ?
C59 C60 1.43(6) . ?
C61 C62 1.36(6) . ?
C61 C70 1.50(6) . ?
C61 C72 1.49(3) . ?
C62 C63 1.38(6) . ?
C63 H63 0.9300 . ?
C63 C64 1.41(6) . ?
C64 H64 0.9300 . ?
C64 C65 1.39(6) . ?
C65 C66 1.44(6) . ?
C65 C70 1.38(6) . ?
C66 H66 0.9300 . ?
C66 C67 1.26(6) . ?
C67 H67 0.9300 . ?
C67 C68 1.35(6) . ?
C68 H68 0.9300 . ?
C68 C69 1.36(6) . ?
C69 H69 0.9300 . ?
C69 C70 1.41(6) . ?
C72 C73 1.3900 . ?
C72 C77 1.3900 . ?
C73 C74 1.3900 . ?
C74 H74 0.9300 . ?
C74 C75 1.3900 . ?
C75 H75 0.9300 . ?
C75 C76 1.3900 . ?
C76 C77 1.3900 . ?
C76 C71 1.3900 . ?
C77 C78 1.3900 . ?
C78 H78 0.9300 . ?
C78 C79 1.3900 . ?
C79 H79 0.9300 . ?
C79 C80 1.3900 . ?
C80 H80 0.9300 . ?
C80 C71 1.3900 . ?
C71 H71 0.9300 . ?
C81 C82 1.3900 . ?
C81 C90 1.3900 . ?
C81 C91 1.48(3) . ?
C82 C83 1.3900 . ?
C83 H83 0.9300 . ?
C83 C84 1.3900 . ?
C84 H84 0.9300 . ?
C84 C85 1.3900 . ?
C85 C90 1.3900 . ?
C85 C86 1.3900 . ?
C90 C89 1.3900 . ?
C89 H89 0.9300 . ?
C89 C88 1.3900 . ?
C88 H88 0.9300 . ?
C88 C87 1.3900 . ?
C87 H87 0.9300 . ?
C87 C86 1.3900 . ?
C86 H86 0.9300 . ?
C91 C92 1.42(6) . ?
C91 C100 1.43(6) . ?
C92 C93 1.31(6) . ?
C93 H93 0.9300 . ?
C93 C94 1.39(6) . ?
C94 H94 0.9300 . ?
C94 C95 1.27(6) . ?
C95 C96 1.52(6) . ?
C95 C100 1.51(6) . ?
C96 H96 0.9300 . ?
C96 C97 1.23(6) . ?
C97 H97 0.9300 . ?
C97 C98 1.44(6) . ?
C98 H98 0.9300 . ?
C98 C99 1.32(5) . ?
C99 H99 0.9300 . ?
C99 C100 1.34(6) . ?
C101 C102 1.39(5) . ?
C101 C110 1.49(5) . ?
C101 C111 1.48(3) . ?
C102 C103 1.41(5) . ?
C103 H103 0.9300 . ?
C103 C104 1.38(5) . ?
C104 H104 0.9300 . ?
C104 C105 1.33(5) . ?
C105 C106 1.44(5) . ?
C105 C110 1.49(5) . ?
C106 H106 0.9300 . ?
C106 C107 1.36(5) . ?
C107 H107 0.9300 . ?
C107 C108 1.36(5) . ?
C108 H108 0.9300 . ?
C108 C109 1.43(5) . ?
C109 H109 0.9300 . ?
C109 C110 1.45(5) . ?
C111 C112 1.380(15) . ?
C111 C120 1.386(15) . ?
C112 C113 1.383(16) . ?
C113 H113 0.9300 . ?
C113 C114 1.382(16) . ?
C114 H114 0.9300 . ?
C114 C115 1.386(16) . ?
C115 C116 1.387(16) . ?
C115 C120 1.386(15) . ?
C116 H116 0.9300 . ?
C116 C117 1.371(16) . ?
C117 H117 0.9300 . ?
C117 C118 1.372(16) . ?
C118 H118 0.9300 . ?
C118 C119 1.375(16) . ?
C119 H119 0.9300 . ?
C119 C120 1.385(15) . ?
C121 C122 1.43(6) . ?
C121 C130 1.42(6) . ?
C121 C131 1.48(3) . ?
C122 C123 1.31(5) . ?
C123 H123 0.9300 . ?
C123 C124 1.38(6) . ?
C124 H124 0.9300 . ?
C124 C125 1.40(6) . ?
C125 C126 1.44(6) . ?
C125 C130 1.38(6) . ?
C126 H126 0.9300 . ?
C126 C127 1.34(6) . ?
C127 H127 0.9300 . ?
C127 C128 1.36(6) . ?
C128 H128 0.9300 . ?
C128 C129 1.44(6) . ?
C129 H129 0.9300 . ?
C129 C130 1.45(6) . ?
C131 C132 1.36(6) . ?
C131 C140 1.43(6) . ?
C132 C133 1.46(6) . ?
C133 H133 0.9300 . ?
C133 C134 1.35(6) . ?
C134 H134 0.9300 . ?
C134 C135 1.44(6) . ?
C135 C136 1.36(6) . ?
C135 C140 1.49(6) . ?
C136 H136 0.9300 . ?
C136 C137 1.20(6) . ?
C137 H137 0.9300 . ?
C137 C138 1.36(6) . ?
C138 H138 0.9300 . ?
C138 C139 1.44(6) . ?
C139 H139 0.9300 . ?
C139 C140 1.40(6) . ?
C142 H142 0.9300 . ?
C142 C143 1.3900 . ?
C142 C147 1.3900 . ?
C143 H143 0.9300 . ?
C143 C144 1.3900 . ?
C144 C145 1.3900 . ?
C145 C146 1.3900 . ?
C145 C151 1.49(3) . ?
C146 C147 1.3900 . ?
C146 C141 1.3900 . ?
C147 C148 1.3900 . ?
C148 H148 0.9300 . ?
C148 C149 1.3900 . ?
C149 H149 0.9300 . ?
C149 C150 1.3900 . ?
C150 H150 0.9300 . ?
C150 C141 1.3900 . ?
C141 H141 0.9300 . ?
C151 C152 1.37(6) . ?
C151 C160 1.42(6) . ?
C152 C153 1.42(6) . ?
C153 H153 0.9300 . ?
C153 C154 1.26(5) . ?
C154 H154 0.9300 . ?
C154 C155 1.33(6) . ?
C155 C156 1.42(6) . ?
C155 C160 1.46(6) . ?
C156 H156 0.9300 . ?
C156 C157 1.54(6) . ?
C157 H157 0.9300 . ?
C157 C158 1.25(6) . ?
C158 H158 0.9300 . ?
C158 C159 1.50(6) . ?
C159 H159 0.9300 . ?
C159 C160 1.42(6) . ?
C161 H16A 0.9700 . ?
C161 H16B 0.9700 . ?
C161 C162 1.447(13) . ?
C162 H16C 0.9600 . ?
C162 H16D 0.9600 . ?
C162 H16E 0.9600 . ?
C163 H16F 0.9700 . ?
C163 H16G 0.9700 . ?
C163 C164 1.448(14) . ?
C164 H16H 0.9600 . ?
C164 H16I 0.9600 . ?
C164 H16J 0.9600 . ?
C165 H16K 0.9700 . ?
C165 H16L 0.9700 . ?
C165 C166 1.442(14) . ?
C166 H16M 0.9600 . ?
C166 H16N 0.9600 . ?
C166 H16O 0.9600 . ?
C167 H16P 0.9700 . ?
C167 H16Q 0.9700 . ?
C167 C168 1.446(14) . ?
C168 H16R 0.9600 . ?
C168 H16S 0.9600 . ?
C168 H16T 0.9600 . ?
C169 H16U 0.9700 . ?
C169 H16V 0.9700 . ?
C169 C170 1.451(14) . ?
C170 H17A 0.9600 . ?
C170 H17B 0.9600 . ?
C170 H17C 0.9600 . ?
C171 H17D 0.9700 . ?
C171 H17E 0.9700 . ?
C171 C172 1.446(14) . ?
C172 H17F 0.9600 . ?
C172 H17G 0.9600 . ?
C172 H17H 0.9600 . ?
C173 H17I 0.9700 . ?
C173 H17J 0.9700 . ?
C173 C174 1.441(14) . ?
C174 H17K 0.9600 . ?
C174 H17L 0.9600 . ?
C174 H17M 0.9600 . ?
C176 H17N 0.9600 . ?
C176 H17O 0.9600 . ?
C176 H17P 0.9600 . ?
C176 C175 1.451(16) . ?
C175 H17Q 0.9700 . ?
C175 H17R 0.9700 . ?

loop_
_geom_torsion_atom_site_label_1
_geom_torsion_atom_site_label_2
_geom_torsion_atom_site_label_3
_geom_torsion_atom_site_label_4
_geom_torsion
_geom_torsion_site_symmetry_1
_geom_torsion_site_symmetry_2
_geom_torsion_site_symmetry_3
_geom_torsion_site_symmetry_4
_geom_torsion_publ_flag
Eu1 O33 C161 C162 -179(3) . . . . ?
Eu1 O34 C163 C164 -84(5) . . . . ?
Eu2 O35 C165 C166 -140(4) . . . . ?
Eu2 O36 C167 C168 170(5) . . . . ?
Eu3 O40 C175 C176 59(9) . . . . ?
Eu3 O37 C169 C170 -114(5) . . . . ?
Eu4 O38 C173 C174 112(8) . . . . ?
Eu4 O39 C171 C172 -145(4) . . . . ?
P1 O1 C2 C1 -69(5) . . . . ?
P1 O1 C2 C3 104(4) . . . . ?
P1 O2 C12 C11 -69(5) . . . . ?
P1 O2 C12 C13 116(4) . . . . ?
P2 O5 C22 C21 -65(3) . . . . ?
P2 O5 C22 C23 112(3) . . . . ?
P2 O6 C32 C31 -77(5) . . . . ?
P2 O6 C32 C33 103(4) . . . . ?
P3 O9 C43 C42 -43(3) . . . . ?
P3 O9 C43 C44 108(3) . . . . ?
P3 O10 C52 C51 -83(5) . . . . ?
P3 O10 C52 C53 100(4) . . . . ?
P4 O13 C62 C61 -76(5) . . . . ?
P4 O13 C62 C63 105(4) . . . . ?
P4 O14 C73 C72 -61(3) . . . . ?
P4 O14 C73 C74 112(2) . . . . ?
P5 O17 C82 C81 -67(3) . . . . ?
P5 O17 C82 C83 111(2) . . . . ?
P5 O18 C92 C91 -72(4) . . . . ?
P5 O18 C92 C93 103(4) . . . . ?
P6 O21 C102 C101 -81(4) . . . . ?
P6 O21 C102 C103 103(4) . . . . ?
P6 O22 C112 C111 -75(4) . . . . ?
P6 O22 C112 C113 111(3) . . . . ?
P7 O25 C132 C131 -70(5) . . . . ?
P7 O25 C132 C133 115(4) . . . . ?
P7 O26 C122 C121 -72(4) . . . . ?
P7 O26 C122 C123 108(4) . . . . ?
P8 O29 C152 C151 -72(5) . . . . ?
P8 O29 C152 C153 103(4) . . . . ?
P8 O30 C144 C143 112(2) . . . . ?
P8 O30 C144 C145 -57(3) . . . . ?
O1 P1 O2 C12 34(3) . . . . ?
O1 P1 O3 Eu4 -177(3) . . . . ?
O1 P1 O4 Eu3 152(3) . . . . ?
O1 C2 C3 C4 -168(4) . . . . ?
O2 P1 O1 C2 54(3) . . . . ?
O2 P1 O3 Eu4 71(4) . . . . ?
O2 P1 O4 Eu3 -97(3) . . . . ?
O2 C12 C13 C14 -178(4) . . . . ?
O3 P1 O1 C2 -60(4) . . . . ?
O3 P1 O2 C12 151(3) . . . . ?
O3 P1 O4 Eu3 28(4) . . . . ?
O4 P1 O1 C2 169(3) . . . . ?
O4 P1 O2 C12 -77(3) . . . . ?
O4 P1 O3 Eu4 -55(5) . . . . ?
O5 P2 O6 C32 56(3) . . . . ?
O5 P2 O7 Eu3 161(4) . . . . ?
O5 P2 O8 Eu4 -147(4) . . . . ?
O5 C22 C21 C30 177(3) . . . . ?
O5 C22 C21 C31 -9(3) . . . . ?
O5 C22 C23 C24 -177(3) . . . . ?
O6 P2 O5 C22 36(3) . . . . ?
O6 P2 O7 Eu3 -89(5) . . . . ?
O6 P2 O8 Eu4 103(4) . . . . ?
O6 C32 C33 C34 -173(4) . . . . ?
O7 P2 O5 C22 153(3) . . . . ?
O7 P2 O6 C32 -56(3) . . . . ?
O7 P2 O8 Eu4 -25(5) . . . . ?
O8 P2 O5 C22 -77(3) . . . . ?
O8 P2 O6 C32 171(3) . . . . ?
O8 P2 O7 Eu3 37(5) . . . . ?
O9 P3 O10 C52 54(3) . . . . ?
O9 P3 O11 Eu1 51(7) . . . . ?
O9 P3 O12 Eu3 -126(5) . . . . ?
O9 C43 C44 C45 -148.8(19) . . . . ?
O10 P3 O9 C43 34(3) . . . . ?
O10 P3 O11 Eu1 155(5) . . . . ?
O10 P3 O12 Eu3 129(5) . . . . ?
O10 C52 C53 C54 175(4) . . . . ?
O11 P3 O9 C43 151(3) . . . . ?
O11 P3 O10 C52 -55(4) . . . . ?
O11 P3 O12 Eu3 -1(7) . . . . ?
O12 P3 O9 C43 -75(4) . . . . ?
O12 P3 O10 C52 173(3) . . . . ?
O12 P3 O11 Eu1 -81(6) . . . . ?
O13 P4 O14 C73 43(3) . . . . ?
O13 P4 O15 Eu2 145(7) . . . . ?
O13 C62 C63 C64 176(4) . . . . ?
O14 P4 O13 C62 47(3) . . . . ?
O14 P4 O15 Eu2 -103(7) . . . . ?
O14 C73 C74 C75 -173(2) . . . . ?
O15 P4 O13 C62 165(3) . . . . ?
O15 P4 O14 C73 -74(3) . . . . ?
O16 P4 O13 C62 -66(4) . . . . ?
O16 P4 O14 C73 162(3) . . . . ?
O16 P4 O15 Eu2 16(8) . . . . ?
O17 P5 O18 C92 55(3) . . . . ?
O17 P5 O19 Eu2 -110(3) . . . . ?
O17 P5 O20 Eu1 110(4) . . . . ?
O17 C82 C83 C84 -178(2) . . . . ?
O18 P5 O17 C82 35(3) . . . . ?
O18 P5 O19 Eu2 140(3) . . . . ?
O18 P5 O20 Eu1 -141(4) . . . . ?
O18 C92 C93 C94 178(4) . . . . ?
O19 P5 O17 C82 -78(3) . . . . ?
O19 P5 O18 C92 171(3) . . . . ?
O19 P5 O20 Eu1 -19(5) . . . . ?
O20 P5 O17 C82 147(3) . . . . ?
O20 P5 O18 C92 -58(3) . . . . ?
O20 P5 O19 Eu2 18(4) . . . . ?
O21 P6 O22 C112 46(3) . . . . ?
O21 P6 O23 Eu2 -64(4) . . . . ?
O21 P6 O24 Eu1 76(3) . . . . ?
O21 C102 C103 C104 171(4) . . . . ?
O22 P6 O21 C102 49(3) . . . . ?
O22 P6 O23 Eu2 -173(3) . . . . ?
O22 P6 O24 Eu1 -175(2) . . . . ?
O22 C112 C113 C114 -177(3) . . . . ?
O23 P6 O21 C102 -64(3) . . . . ?
O23 P6 O22 C112 164(2) . . . . ?
O23 P6 O24 Eu1 -53(3) . . . . ?
O24 P6 O21 C102 164(3) . . . . ?
O24 P6 O22 C112 -67(3) . . . . ?
O24 P6 O23 Eu2 63(4) . . . . ?
O25 P7 O26 C122 46(3) . . . . ?
O25 P7 O27 Eu3 73(6) . . . . ?
O25 P7 O28 Eu1 -93(6) . . . . ?
O25 C132 C133 C134 -174(4) . . . . ?
O26 P7 O25 C132 45(3) . . . . ?
O26 P7 O27 Eu3 -177(5) . . . . ?
O26 P7 O28 Eu1 156(5) . . . . ?
O26 C122 C123 C124 177(4) . . . . ?
O27 P7 O25 C132 157(3) . . . . ?
O27 P7 O26 C122 -67(3) . . . . ?
O27 P7 O28 Eu1 39(7) . . . . ?
O28 P7 O25 C132 -64(4) . . . . ?
O28 P7 O26 C122 164(3) . . . . ?
O28 P7 O27 Eu3 -62(6) . . . . ?
O29 P8 O30 C144 45(3) . . . . ?
O29 P8 O31 Eu4 114(5) . . . . ?
O29 P8 O32 Eu2 161(4) . . . . ?
O29 C152 C153 C154 180(4) . . . . ?
O30 P8 O29 C152 43(4) . . . . ?
O30 P8 O31 Eu4 -134(5) . . . . ?
O30 P8 O32 Eu2 53(5) . . . . ?
O30 C144 C145 C146 170(2) . . . . ?
O30 C144 C145 C151 -25(3) . . . . ?
O31 P8 O29 C152 160(3) . . . . ?
O31 P8 O30 C144 -72(3) . . . . ?
O31 P8 O32 Eu2 -70(5) . . . . ?
O32 P8 O29 C152 -65(4) . . . . ?
O32 P8 O30 C144 158(2) . . . . ?
O32 P8 O31 Eu4 -15(6) . . . . ?
C1 C2 C3 C4 6(7) . . . . ?
C1 C11 C12 O2 4(6) . . . . ?
C1 C11 C12 C13 179(4) . . . . ?
C1 C11 C20 C15 177(4) . . . . ?
C1 C11 C20 C19 9(7) . . . . ?
C2 C1 C10 C5 -4(7) . . . . ?
C2 C1 C10 C9 -169(4) . . . . ?
C2 C1 C11 C12 51(6) . . . . ?
C2 C1 C11 C20 -127(5) . . . . ?
C2 C3 C4 C5 -3(7) . . . . ?
C3 C4 C5 C6 177(4) . . . . ?
C3 C4 C5 C10 -3(7) . . . . ?
C4 C5 C6 C7 -172(4) . . . . ?
C4 C5 C10 C1 7(7) . . . . ?
C4 C5 C10 C9 172(4) . . . . ?
C5 C6 C7 C8 -7(7) . . . . ?
C6 C5 C10 C1 -173(4) . . . . ?
C6 C5 C10 C9 -8(7) . . . . ?
C6 C7 C8 C9 8(8) . . . . ?
C7 C8 C9 C10 -8(7) . . . . ?
C8 C9 C10 C1 173(4) . . . . ?
C8 C9 C10 C5 8(7) . . . . ?
C10 C1 C2 O1 171(4) . . . . ?
C10 C1 C2 C3 -2(7) . . . . ?
C10 C1 C11 C12 -130(5) . . . . ?
C10 C1 C11 C20 52(7) . . . . ?
C10 C5 C6 C7 8(7) . . . . ?
C11 C1 C2 O1 -10(7) . . . . ?
C11 C1 C2 C3 177(4) . . . . ?
C11 C1 C10 C5 177(4) . . . . ?
C11 C1 C10 C9 13(7) . . . . ?
C11 C12 C13 C14 7(7) . . . . ?
C12 C11 C20 C15 -1(6) . . . . ?
C12 C11 C20 C19 -169(4) . . . . ?
C12 C13 C14 C15 -7(7) . . . . ?
C13 C14 C15 C16 -177(4) . . . . ?
C13 C14 C15 C20 3(7) . . . . ?
C14 C15 C16 C17 -170(4) . . . . ?
C14 C15 C20 C11 1(7) . . . . ?
C14 C15 C20 C19 169(4) . . . . ?
C15 C16 C17 C18 -9(7) . . . . ?
C16 C15 C20 C11 -178(4) . . . . ?
C16 C15 C20 C19 -10(6) . . . . ?
C16 C17 C18 C19 11(6) . . . . ?
C17 C18 C19 C20 -12(6) . . . . ?
C18 C19 C20 C11 -179(4) . . . . ?
C18 C19 C20 C15 12(6) . . . . ?
C20 C11 C12 O2 -178(4) . . . . ?
C20 C11 C12 C13 -3(6) . . . . ?
C20 C15 C16 C17 9(7) . . . . ?
C22 C21 C30 C25 0.0 . . . . ?
C22 C21 C30 C29 -172(3) . . . . ?
C22 C21 C31 C32 59(5) . . . . ?
C22 C21 C31 C40 -122(4) . . . . ?
C21 C22 C23 C24 0.0 . . . . ?
C21 C30 C25 C24 0.0 . . . . ?
C21 C30 C25 C26 -176(3) . . . . ?
C21 C30 C29 C28 178(4) . . . . ?
C21 C31 C32 O6 -5(6) . . . . ?
C21 C31 C32 C33 175(4) . . . . ?
C21 C31 C40 C35 -179(4) . . . . ?
C21 C31 C40 C39 7(7) . . . . ?
C30 C21 C31 C32 -127(4) . . . . ?
C30 C21 C31 C40 53(5) . . . . ?
C30 C25 C24 C23 0.0 . . . . ?
C30 C25 C26 C27 -4(5) . . . . ?
C25 C30 C29 C28 6(5) . . . . ?
C25 C24 C23 C22 0.0 . . . . ?
C25 C26 C27 C28 9(7) . . . . ?
C24 C25 C26 C27 -179(3) . . . . ?
C23 C22 C21 C30 0.0 . . . . ?
C23 C22 C21 C31 175(3) . . . . ?
C26 C25 C24 C23 176(3) . . . . ?
C26 C27 C28 C29 -7(7) . . . . ?
C27 C28 C29 C30 -1(7) . . . . ?
C29 C30 C25 C24 172(3) . . . . ?
C29 C30 C25 C26 -3(3) . . . . ?
C31 C21 C30 C25 -174(3) . . . . ?
C31 C21 C30 C29 14(4) . . . . ?
C31 C32 C33 C34 8(7) . . . . ?
C32 C31 C40 C35 1(7) . . . . ?
C32 C31 C40 C39 -174(4) . . . . ?
C32 C33 C34 C35 -6(7) . . . . ?
C33 C34 C35 C36 178(5) . . . . ?
C33 C34 C35 C40 2(7) . . . . ?
C34 C35 C36 C37 -179(4) . . . . ?
C34 C35 C40 C31 1(7) . . . . ?
C34 C35 C40 C39 175(4) . . . . ?
C35 C36 C37 C38 4(7) . . . . ?
C36 C35 C40 C31 -175(4) . . . . ?
C36 C35 C40 C39 -1(7) . . . . ?
C36 C37 C38 C39 0(8) . . . . ?
C37 C38 C39 C40 -5(7) . . . . ?
C38 C39 C40 C31 179(4) . . . . ?
C38 C39 C40 C35 5(7) . . . . ?
C40 C31 C32 O6 176(4) . . . . ?
C40 C31 C32 C33 -5(7) . . . . ?
C40 C35 C36 C37 -3(7) . . . . ?
C42 C43 C44 C45 0.0 . . . . ?
C42 C47 C48 C49 180.0 . . . . ?
C42 C51 C52 O10 -7(7) . . . . ?
C42 C51 C52 C53 169(4) . . . . ?
C42 C51 C60 C55 -170(4) . . . . ?
C42 C51 C60 C59 13(7) . . . . ?
C43 C42 C47 C46 0.0 . . . . ?
C43 C42 C47 C48 180.0 . . . . ?
C43 C42 C51 C52 79(5) . . . . ?
C43 C42 C51 C60 -111(4) . . . . ?
C43 C44 C45 C46 0.0 . . . . ?
C44 C45 C46 C47 0.0 . . . . ?
C44 C45 C46 C41 180.0 . . . . ?
C45 C46 C47 C42 0.0 . . . . ?
C45 C46 C47 C48 180.0 . . . . ?
C45 C46 C41 C50 180.0 . . . . ?
C46 C47 C48 C49 0.0 . . . . ?
C47 C42 C43 O9 153.2(18) . . . . ?
C47 C42 C43 C44 0.0 . . . . ?
C47 C42 C51 C52 -112(4) . . . . ?
C47 C42 C51 C60 58(5) . . . . ?
C47 C46 C41 C50 0.0 . . . . ?
C47 C48 C49 C50 0.0 . . . . ?
C48 C49 C50 C41 0.0 . . . . ?
C49 C50 C41 C46 0.0 . . . . ?
C41 C46 C47 C42 180.0 . . . . ?
C41 C46 C47 C48 0.0 . . . . ?
C51 C42 C43 O9 -37(3) . . . . ?
C51 C42 C43 C44 169(3) . . . . ?
C51 C42 C47 C46 -168(3) . . . . ?
C51 C42 C47 C48 12(3) . . . . ?
C51 C52 C53 C54 -1(7) . . . . ?
C52 C51 C60 C55 0(7) . . . . ?
C52 C51 C60 C59 -177(4) . . . . ?
C52 C53 C54 C55 4(7) . . . . ?
C53 C54 C55 C56 176(4) . . . . ?
C53 C54 C55 C60 -5(7) . . . . ?
C54 C55 C56 C57 180(5) . . . . ?
C54 C55 C60 C51 3(7) . . . . ?
C54 C55 C60 C59 180(4) . . . . ?
C55 C56 C57 C58 1(8) . . . . ?
C56 C55 C60 C51 -178(4) . . . . ?
C56 C55 C60 C59 -1(6) . . . . ?
C56 C57 C58 C59 -2(7) . . . . ?
C57 C58 C59 C60 2(6) . . . . ?
C58 C59 C60 C51 177(4) . . . . ?
C58 C59 C60 C55 0(6) . . . . ?
C60 C51 C52 O10 -177(4) . . . . ?
C60 C51 C52 C53 -1(7) . . . . ?
C60 C55 C56 C57 1(7) . . . . ?
C61 C62 C63 C64 -2(8) . . . . ?
C61 C72 C73 O14 -15(3) . . . . ?
C61 C72 C73 C74 173(3) . . . . ?
C61 C72 C77 C76 -172(3) . . . . ?
C61 C72 C77 C78 8(3) . . . . ?
C62 C61 C70 C65 5(7) . . . . ?
C62 C61 C70 C69 -172(4) . . . . ?
C62 C61 C72 C73 60(5) . . . . ?
C62 C61 C72 C77 -127(4) . . . . ?
C62 C63 C64 C65 5(7) . . . . ?
C63 C64 C65 C66 174(4) . . . . ?
C63 C64 C65 C70 -3(7) . . . . ?
C64 C65 C66 C67 177(4) . . . . ?
C64 C65 C70 C61 -2(7) . . . . ?
C64 C65 C70 C69 175(4) . . . . ?
C65 C66 C67 C68 13(8) . . . . ?
C66 C65 C70 C61 -178(4) . . . . ?
C66 C65 C70 C69 -1(7) . . . . ?
C66 C67 C68 C69 -12(8) . . . . ?
C67 C68 C69 C70 3(7) . . . . ?
C68 C69 C70 C61 180(4) . . . . ?
C68 C69 C70 C65 3(7) . . . . ?
C70 C61 C62 O13 178(4) . . . . ?
C70 C61 C62 C63 -4(7) . . . . ?
C70 C61 C72 C73 -121(4) . . . . ?
C70 C61 C72 C77 51(5) . . . . ?
C70 C65 C66 C67 -6(7) . . . . ?
C72 C61 C62 O13 -3(6) . . . . ?
C72 C61 C62 C63 175(4) . . . . ?
C72 C61 C70 C65 -173(4) . . . . ?
C72 C61 C70 C69 10(7) . . . . ?
C72 C73 C74 C75 0.0 . . . . ?
C72 C77 C78 C79 180.0 . . . . ?
C73 C72 C77 C76 0.0 . . . . ?
C73 C72 C77 C78 180.0 . . . . ?
C73 C74 C75 C76 0.0 . . . . ?
C74 C75 C76 C77 0.0 . . . . ?
C74 C75 C76 C71 180.0 . . . . ?
C75 C76 C77 C72 0.0 . . . . ?
C75 C76 C77 C78 180.0 . . . . ?
C75 C76 C71 C80 180.0 . . . . ?
C76 C77 C78 C79 0.0 . . . . ?
C77 C72 C73 O14 173(2) . . . . ?
C77 C72 C73 C74 0.0 . . . . ?
C77 C76 C71 C80 0.0 . . . . ?
C77 C78 C79 C80 0.0 . . . . ?
C78 C79 C80 C71 0.0 . . . . ?
C79 C80 C71 C76 0.0 . . . . ?
C71 C76 C77 C72 180.0 . . . . ?
C71 C76 C77 C78 0.0 . . . . ?
C81 C82 C83 C84 0.0 . . . . ?
C81 C90 C89 C88 180.0 . . . . ?
C81 C91 C92 O18 -13(6) . . . . ?
C81 C91 C92 C93 173(4) . . . . ?
C81 C91 C100 C95 -170(4) . . . . ?
C81 C91 C100 C99 13(7) . . . . ?
C82 C81 C90 C85 0.0 . . . . ?
C82 C81 C90 C89 180.0 . . . . ?
C82 C81 C91 C92 64(4) . . . . ?
C82 C81 C91 C100 -123(4) . . . . ?
C82 C83 C84 C85 0.0 . . . . ?
C83 C84 C85 C90 0.0 . . . . ?
C83 C84 C85 C86 180.0 . . . . ?
C84 C85 C90 C81 0.0 . . . . ?
C84 C85 C90 C89 180.0 . . . . ?
C84 C85 C86 C87 180.0 . . . . ?
C85 C90 C89 C88 0.0 . . . . ?
C90 C81 C82 O17 178(2) . . . . ?
C90 C81 C82 C83 0.0 . . . . ?
C90 C81 C91 C92 -121(3) . . . . ?
C90 C81 C91 C100 52(5) . . . . ?
C90 C85 C86 C87 0.0 . . . . ?
C90 C89 C88 C87 0.0 . . . . ?
C89 C88 C87 C86 0.0 . . . . ?
C88 C87 C86 C85 0.0 . . . . ?
C86 C85 C90 C81 180.0 . . . . ?
C86 C85 C90 C89 0.0 . . . . ?
C91 C81 C82 O17 -7(3) . . . . ?
C91 C81 C82 C83 175(3) . . . . ?
C91 C81 C90 C85 -174(3) . . . . ?
C91 C81 C90 C89 6(3) . . . . ?
C91 C92 C93 C94 -8(7) . . . . ?
C92 C91 C100 C95 3(6) . . . . ?
C92 C91 C100 C99 -174(4) . . . . ?
C92 C93 C94 C95 14(7) . . . . ?
C93 C94 C95 C96 172(4) . . . . ?
C93 C94 C95 C100 -11(7) . . . . ?
C94 C95 C96 C97 179(5) . . . . ?
C94 C95 C100 C91 3(6) . . . . ?
C94 C95 C100 C99 180(4) . . . . ?
C95 C96 C97 C98 2(7) . . . . ?
C96 C95 C100 C91 -180(4) . . . . ?
C96 C95 C100 C99 -3(6) . . . . ?
C96 C97 C98 C99 -7(7) . . . . ?
C97 C98 C99 C100 7(7) . . . . ?
C98 C99 C100 C91 175(4) . . . . ?
C98 C99 C100 C95 -1(7) . . . . ?
C100 C91 C92 O18 174(4) . . . . ?
C100 C91 C92 C93 0(7) . . . . ?
C100 C95 C96 C97 2(7) . . . . ?
C101 C102 C103 C104 -5(6) . . . . ?
C101 C111 C112 O22 -2(5) . . . . ?
C101 C111 C112 C113 171(4) . . . . ?
C101 C111 C120 C115 -172(4) . . . . ?
C101 C111 C120 C119 8(6) . . . . ?
C102 C101 C110 C105 -6(5) . . . . ?
C102 C101 C110 C109 -173(4) . . . . ?
C102 C101 C111 C112 52(5) . . . . ?
C102 C101 C111 C120 -123(5) . . . . ?
C102 C103 C104 C105 11(6) . . . . ?
C103 C104 C105 C106 179(4) . . . . ?
C103 C104 C105 C110 -15(6) . . . . ?
C104 C105 C106 C107 177(4) . . . . ?
C104 C105 C110 C101 12(6) . . . . ?
C104 C105 C110 C109 178(4) . . . . ?
C105 C106 C107 C108 -4(7) . . . . ?
C106 C105 C110 C101 180(3) . . . . ?
C106 C105 C110 C109 -14(5) . . . . ?
C106 C107 C108 C109 0(7) . . . . ?
C107 C108 C109 C110 -4(6) . . . . ?
C108 C109 C110 C101 177(3) . . . . ?
C108 C109 C110 C105 11(6) . . . . ?
C110 C101 C102 O21 -173(3) . . . . ?
C110 C101 C102 C103 3(6) . . . . ?
C110 C101 C111 C112 -133(4) . . . . ?
C110 C101 C111 C120 52(6) . . . . ?
C110 C105 C106 C107 10(5) . . . . ?
C111 C101 C102 O21 1(5) . . . . ?
C111 C101 C102 C103 178(3) . . . . ?
C111 C101 C110 C105 179(3) . . . . ?
C111 C101 C110 C109 13(6) . . . . ?
C111 C112 C113 C114 9(6) . . . . ?
C112 C111 C120 C115 13(6) . . . . ?
C112 C111 C120 C119 -167(4) . . . . ?
C112 C113 C114 C115 -4(6) . . . . ?
C113 C114 C115 C116 174(4) . . . . ?
C113 C114 C115 C120 4(6) . . . . ?
C114 C115 C116 C117 -173(4) . . . . ?
C114 C115 C120 C111 -9(6) . . . . ?
C114 C115 C120 C119 172(4) . . . . ?
C115 C116 C117 C118 2(6) . . . . ?
C116 C115 C120 C111 -179(4) . . . . ?
C116 C115 C120 C119 2(6) . . . . ?
C116 C117 C118 C119 0(6) . . . . ?
C117 C118 C119 C120 -1(6) . . . . ?
C118 C119 C120 C111 -179(4) . . . . ?
C118 C119 C120 C115 0(6) . . . . ?
C120 C111 C112 O22 173(4) . . . . ?
C120 C111 C112 C113 -14(6) . . . . ?
C120 C115 C116 C117 -3(6) . . . . ?
C121 C122 C123 C124 -3(7) . . . . ?
C121 C131 C132 O25 -7(7) . . . . ?
C121 C131 C132 C133 168(4) . . . . ?
C121 C131 C140 C135 -169(4) . . . . ?
C121 C131 C140 C139 4(7) . . . . ?
C122 C121 C130 C125 0(6) . . . . ?
C122 C121 C130 C129 -176(4) . . . . ?
C122 C121 C131 C132 59(6) . . . . ?
C122 C121 C131 C140 -118(5) . . . . ?
C122 C123 C124 C125 8(7) . . . . ?
C123 C124 C125 C126 174(4) . . . . ?
C123 C124 C125 C130 -10(7) . . . . ?
C124 C125 C126 C127 -179(4) . . . . ?
C124 C125 C130 C121 6(7) . . . . ?
C124 C125 C130 C129 -178(4) . . . . ?
C125 C126 C127 C128 -3(7) . . . . ?
C126 C125 C130 C121 -177(4) . . . . ?
C126 C125 C130 C129 -1(6) . . . . ?
C126 C127 C128 C129 -1(7) . . . . ?
C127 C128 C129 C130 4(6) . . . . ?
C128 C129 C130 C121 173(4) . . . . ?
C128 C129 C130 C125 -2(6) . . . . ?
C130 C121 C122 O26 178(4) . . . . ?
C130 C121 C122 C123 -1(7) . . . . ?
C130 C121 C131 C132 -123(5) . . . . ?
C130 C121 C131 C140 59(7) . . . . ?
C130 C125 C126 C127 4(7) . . . . ?
C131 C121 C122 O26 -4(6) . . . . ?
C131 C121 C122 C123 176(4) . . . . ?
C131 C121 C130 C125 -178(4) . . . . ?
C131 C121 C130 C129 6(7) . . . . ?
C131 C132 C133 C134 11(7) . . . . ?
C132 C131 C140 C135 14(7) . . . . ?
C132 C131 C140 C139 -174(5) . . . . ?
C132 C133 C134 C135 -8(7) . . . . ?
C133 C134 C135 C136 175(5) . . . . ?
C133 C134 C135 C140 8(7) . . . . ?
C134 C135 C136 C137 -174(5) . . . . ?
C134 C135 C140 C131 -10(6) . . . . ?
C134 C135 C140 C139 177(4) . . . . ?
C135 C136 C137 C138 4(9) . . . . ?
C136 C135 C140 C131 -180(4) . . . . ?
C136 C135 C140 C139 7(6) . . . . ?
C136 C137 C138 C139 -3(8) . . . . ?
C137 C138 C139 C140 5(7) . . . . ?
C138 C139 C140 C131 -180(5) . . . . ?
C138 C139 C140 C135 -7(7) . . . . ?
C140 C131 C132 O25 171(4) . . . . ?
C140 C131 C132 C133 -14(7) . . . . ?
C140 C135 C136 C137 -6(8) . . . . ?
C142 C143 C144 O30 -170(2) . . . . ?
C142 C143 C144 C145 0.0 . . . . ?
C142 C147 C148 C149 180.0 . . . . ?
C143 C142 C147 C146 0.0 . . . . ?
C143 C142 C147 C148 180.0 . . . . ?
C143 C144 C145 C146 0.0 . . . . ?
C143 C144 C145 C151 165(3) . . . . ?
C144 C145 C146 C147 0.0 . . . . ?
C144 C145 C146 C141 180.0 . . . . ?
C144 C145 C151 C152 73(4) . . . . ?
C144 C145 C151 C160 -122(4) . . . . ?
C145 C146 C147 C142 0.0 . . . . ?
C145 C146 C147 C148 180.0 . . . . ?
C145 C146 C141 C150 180.0 . . . . ?
C145 C151 C152 O29 -12(7) . . . . ?
C145 C151 C152 C153 174(4) . . . . ?
C145 C151 C160 C155 -172(4) . . . . ?
C145 C151 C160 C159 17(7) . . . . ?
C146 C145 C151 C152 -123(4) . . . . ?
C146 C145 C151 C160 43(6) . . . . ?
C146 C147 C148 C149 0.0 . . . . ?
C147 C142 C143 C144 0.0 . . . . ?
C147 C146 C141 C150 0.0 . . . . ?
C147 C148 C149 C150 0.0 . . . . ?
C148 C149 C150 C141 0.0 . . . . ?
C149 C150 C141 C146 0.0 . . . . ?
C141 C146 C147 C142 180.0 . . . . ?
C141 C146 C147 C148 0.0 . . . . ?
C151 C145 C146 C147 -164(3) . . . . ?
C151 C145 C146 C141 16(3) . . . . ?
C151 C152 C153 C154 -6(7) . . . . ?
C152 C151 C160 C155 -6(7) . . . . ?
C152 C151 C160 C159 -177(4) . . . . ?
C152 C153 C154 C155 5(8) . . . . ?
C153 C154 C155 C156 177(5) . . . . ?
C153 C154 C155 C160 -5(8) . . . . ?
C154 C155 C156 C157 -171(5) . . . . ?
C154 C155 C160 C151 5(7) . . . . ?
C154 C155 C160 C159 176(5) . . . . ?
C155 C156 C157 C158 -18(7) . . . . ?
C156 C155 C160 C151 -177(4) . . . . ?
C156 C155 C160 C159 -6(7) . . . . ?
C156 C157 C158 C159 15(8) . . . . ?
C157 C158 C159 C160 -8(7) . . . . ?
C158 C159 C160 C151 174(4) . . . . ?
C158 C159 C160 C155 3(7) . . . . ?
C160 C151 C152 O29 -179(4) . . . . ?
C160 C151 C152 C153 7(8) . . . . ?
C160 C155 C156 C157 12(6) . . . . ?

loop_
_twin_individual_id
_twin_individual_mass_fraction_refined
1 0.829(11)
2 0.171(11)

loop_
_smtbx_masks_void_nr
_smtbx_masks_void_average_x
_smtbx_masks_void_average_y
_smtbx_masks_void_average_z
_smtbx_masks_void_volume
_smtbx_masks_void_count_electrons
_smtbx_masks_void_content
1 -0.104 0.151 0.786 16.2 0.6 ?
2 0.077 0.603 0.988 347.8 66.5 '7 H2O'
3 0.273 0.972 0.267 16.9 1.5 ?
4 0.451 0.884 0.432 9.3 0.6 ?
5 0.634 0.177 0.833 21.8 3.1 ?
6 0.778 0.500 0.173 7.2 0.0 ?
